data_7249346
loop_
_publ_author_name
'Li, Ying-Yu'
'Qiu, Qi-Ming'
'Fan, Si-Jie'
'Xu, Jian-Jie'
'Mou, Wen-Long'
'Hou, Chuan-Bing'
'Liu, Min'
'Yang, Yu-Ping'
'Dai, Li-Xiong'
'Han, Hong-Liang'
'Jin, Qiong-Hua'

_publ_section_title
;
 A series of rare-earth phosphine-oxygen complexes containing
 [PW12O40]3&#x2212; with highly efficient photocatalytic degradation of MB
;
_journal_issue 40
_journal_name_full CrystEngComm
_journal_page_first 5809
_journal_page_last 5819
_journal_paper_doi 10.1039/D4CE00851K
_journal_volume 26
_journal_year 2024
_chemical_formula_sum 'C42 H100 Er O60 P7 W12'
_chemical_formula_weight 4155.46
_space_group_crystal_system triclinic
_space_group_IT_number 2
_space_group_name_Hall '-P 1'
_space_group_name_H-M_alt 'P -1'
_atom_sites_solution_hydrogens mixed
_audit_creation_method SHELXL-2019/2
_audit_update_record
;
2023-03-10 deposited with the CCDC.	2024-09-12 downloaded from the CCDC.
;
_cell_angle_alpha 104.230(4)
_cell_angle_beta 95.080(3)
_cell_angle_gamma 116.550(5)
_cell_formula_units_Z 2
_cell_length_a 15.7600(17)
_cell_length_b 16.9001(18)
_cell_length_c 22.290(2)
_cell_measurement_reflns_used 3873
_cell_measurement_temperature 298(2)
_cell_measurement_theta_max 27.306
_cell_measurement_theta_min 2.455
_cell_volume 5011.2(9)
_computing_structure_refinement 'SHELXL-2019/2 (Sheldrick, 2019)'
_diffrn_ambient_temperature 298(2)
_diffrn_measured_fraction_theta_full 0.972
_diffrn_measured_fraction_theta_max 0.972
_diffrn_measurement_device_type 'CCD area detector'
_diffrn_measurement_method 'phi and omega scans'
_diffrn_radiation_type MoK\a
_diffrn_radiation_wavelength 0.71073
_diffrn_reflns_av_unetI/netI 0.2524
_diffrn_reflns_Laue_measured_fraction_full 0.972
_diffrn_reflns_Laue_measured_fraction_max 0.972
_diffrn_reflns_limit_h_max 18
_diffrn_reflns_limit_h_min -18
_diffrn_reflns_limit_k_max 19
_diffrn_reflns_limit_k_min -20
_diffrn_reflns_limit_l_max 26
_diffrn_reflns_limit_l_min 0
_diffrn_reflns_number 17193
_diffrn_reflns_point_group_measured_fraction_full 0.972
_diffrn_reflns_point_group_measured_fraction_max 0.972
_diffrn_reflns_theta_full 25.020
_diffrn_reflns_theta_max 25.020
_diffrn_reflns_theta_min 2.340
_exptl_absorpt_coefficient_mu 14.737
_exptl_absorpt_correction_T_max 0.2503
_exptl_absorpt_correction_T_min 0.1767
_exptl_absorpt_correction_type multi-scan
_exptl_absorpt_process_details sadabs
_exptl_crystal_density_diffrn 2.754
_exptl_crystal_F_000 3786
_exptl_crystal_size_max 0.180
_exptl_crystal_size_mid 0.140
_exptl_crystal_size_min 0.120
_platon_squeeze_details
;
;
_refine_diff_density_max 4.969
_refine_diff_density_min -5.344
_refine_diff_density_rms 0.693
_refine_ls_extinction_method none
_refine_ls_goodness_of_fit_ref 1.316
_refine_ls_hydrogen_treatment constr
_refine_ls_matrix_type full
_refine_ls_number_parameters 1025
_refine_ls_number_reflns 17193
_refine_ls_number_restraints 3752
_refine_ls_restrained_S_all 1.211
_refine_ls_R_factor_all 0.2340
_refine_ls_R_factor_gt 0.1304
_refine_ls_shift/su_max 0.002
_refine_ls_shift/su_mean 0.000
_refine_ls_structure_factor_coef Fsqd
_refine_ls_weighting_details 'w=1/[\s^2^(Fo^2^)+(0.1052P)^2^] where P=(Fo^2^+2Fc^2^)/3'
_refine_ls_weighting_scheme calc
_refine_ls_wR_factor_gt 0.2903
_refine_ls_wR_factor_ref 0.3450
_reflns_Friedel_coverage 0.000
_reflns_number_gt 6704
_reflns_number_total 17193
_reflns_threshold_expression 'I > 2\s(I)'
_cod_data_source_file d4ce00851k21.cif
_cod_data_source_block 221124d
_cod_depositor_comments 'Adding full bibliography for 7249339--7249349.cif.'
_cod_original_cell_volume 5011.3(10)
_cod_database_code 7249346
_shelx_shelxl_version_number 2019/2
_shelx_space_group_comment
;
The symmetry employed for this shelxl refinement is uniquely defined
by the following loop, which should always be used as a source of
symmetry information in preference to the above space-group names.
They are only intended as comments.
;
_shelx_estimated_absorpt_t_min 0.177
_shelx_estimated_absorpt_t_max 0.271

loop_
_space_group_symop_operation_xyz
'x, y, z'
'-x, -y, -z'

loop_
_atom_site_label
_atom_site_type_symbol
_atom_site_fract_x
_atom_site_fract_y
_atom_site_fract_z
_atom_site_U_iso_or_equiv
_atom_site_adp_type
_atom_site_occupancy
_atom_site_site_symmetry_order
_atom_site_calc_flag
_atom_site_refinement_flags_posn
_atom_site_refinement_flags_adp
_atom_site_refinement_flags_occupancy
_atom_site_disorder_assembly
_atom_site_disorder_group
Er1 Er 0.68176(14) 0.43757(12) 0.75996(11) 0.0388(5) Uani 1 1 d . U . . .
W1 W 0.96559(16) 0.91992(17) 0.33101(13) 0.0718(7) Uani 1 1 d . U . . .
W2 W 1.19733(17) 1.09816(15) 0.42755(14) 0.0760(8) Uani 1 1 d D U . . .
W3 W 0.99815(16) 1.14588(14) 0.41012(13) 0.0614(6) Uani 1 1 d . U . . .
W4 W 0.80165(15) 1.04953(13) 0.48425(11) 0.0537(6) Uani 1 1 d . U . . .
W5 W 0.76679(16) 0.82289(15) 0.40364(12) 0.0675(7) Uani 1 1 d . U . . .
W6 W 0.96395(14) 0.77232(12) 0.42102(11) 0.0502(6) Uani 1 1 d . U . . .
W7 W 0.49772(16) 0.92452(14) 0.83438(11) 0.0563(6) Uani 1 1 d . U . . .
W8 W 0.61857(14) 1.16628(12) 0.92219(10) 0.0434(5) Uani 1 1 d . U . . .
W9 W 0.71778(15) 1.02284(14) 0.95076(12) 0.0592(6) Uani 1 1 d . U . . .
W10 W 0.60107(15) 0.85899(12) 1.03078(11) 0.0510(6) Uani 1 1 d . U . . .
W11 W 0.38308(15) 0.75814(12) 0.91255(10) 0.0495(5) Uani 1 1 d . U . . .
W12 W 0.27916(15) 0.89839(14) 0.88389(12) 0.0607(6) Uani 1 1 d . U . . .
O1 O 0.966(3) 0.972(3) 0.5600(13) 0.062(6) Uani 0.5 1 d D U P . .
O2 O 0.971(3) 1.073(2) 0.489(2) 0.064(5) Uani 0.5 1 d D U P . .
O3 O 1.1147(8) 1.044(3) 0.513(2) 0.063(6) Uani 0.5 1 d D U P . .
O4 O 0.952(3) 0.9093(18) 0.4401(13) 0.064(5) Uani 0.5 1 d D U P . .
O5 O 1.108(2) 1.000(2) 0.3511(19) 0.078(5) Uani 1 1 d . U . . .
O6 O 0.951(2) 1.027(2) 0.3484(18) 0.071(4) Uani 1 1 d . U . . .
O7 O 0.836(2) 0.878(2) 0.3538(18) 0.072(5) Uani 1 1 d . U . . .
O8 O 0.988(2) 0.829(2) 0.3646(18) 0.076(5) Uani 1 1 d . U . . .
O9 O 0.939(2) 0.875(2) 0.2459(16) 0.063(8) Uani 1 1 d . U . . .
O10 O 1.130(2) 1.157(2) 0.4371(18) 0.072(5) Uani 1 1 d . U . . .
O11 O 1.242(2) 1.1740(18) 0.5062(7) 0.080(6) Uani 1 1 d D U . . .
O12 O 1.290(2) 1.145(2) 0.3908(17) 0.065(8) Uani 1 1 d . U . . .
O13 O 0.875(2) 1.102(2) 0.4255(17) 0.068(5) Uani 1 1 d . U . . .
O14 O 1.039(2) 1.226(2) 0.4914(17) 0.064(5) Uani 1 1 d . U . . .
O15 O 0.984(3) 1.198(3) 0.3483(19) 0.089(9) Uani 1 1 d . U . . .
O16 O 0.748(2) 0.926(2) 0.4129(18) 0.071(5) Uani 1 1 d . U . . .
O17 O 0.769(2) 0.985(2) 0.5383(17) 0.067(5) Uani 1 1 d . U . . .
O18 O 0.896(2) 1.153(2) 0.5439(17) 0.060(5) Uani 1 1 d . U . . .
O19 O 0.701(3) 1.071(2) 0.479(2) 0.085(9) Uani 1 1 d . U . . .
O20 O 0.826(2) 0.753(2) 0.3952(18) 0.073(5) Uani 1 1 d . U . . .
O21 O 0.659(2) 0.737(2) 0.3583(16) 0.062(8) Uani 1 1 d . U . . .
O22 O 0.949(3) 0.663(3) 0.383(2) 0.103(11) Uani 1 1 d . U . . .
O23 O 0.548(2) 1.046(2) 0.8454(17) 0.065(5) Uani 1 1 d . U . . .
O24 O 0.622(2) 0.951(2) 0.8813(17) 0.061(4) Uani 1 1 d . U . . .
O25 O 0.445(2) 0.818(2) 0.8648(17) 0.064(4) Uani 1 1 d . U . . .
O26 O 0.376(2) 0.919(2) 0.8418(17) 0.070(5) Uani 1 1 d . U . . .
O27 O 0.491(3) 0.885(2) 0.7507(15) 0.062(7) Uani 1 1 d . U . . .
O28 O 0.716(2) 1.132(2) 0.9342(17) 0.060(4) Uani 1 1 d . U . . .
O29 O 0.655(2) 1.232(2) 1.0072(16) 0.057(5) Uani 1 1 d . U . . .
O30 O 0.675(2) 1.2443(19) 0.8845(16) 0.060(7) Uani 1 1 d . U . . .
O31 O 0.662(2) 0.917(2) 0.9801(17) 0.064(4) Uani 1 1 d . U . . .
O32 O 0.770(2) 1.093(2) 1.0423(17) 0.066(5) Uani 1 1 d . U . . .
O33 O 0.824(2) 1.033(2) 0.9290(17) 0.069(7) Uani 1 1 d . U . . .
O34 O 0.500(2) 0.777(2) 0.9552(16) 0.060(4) Uani 1 1 d . U . . .
O35 O 0.503(2) 0.8350(19) 1.0804(16) 0.054(5) Uani 1 1 d . U . . .
O36 O 0.680(2) 0.974(2) 1.0956(17) 0.069(5) Uani 1 1 d . U . . .
O37 O 0.650(3) 0.788(2) 1.0288(18) 0.073(7) Uani 1 1 d . U . . .
O38 O 0.280(2) 0.789(2) 0.8934(17) 0.064(5) Uani 1 1 d . U . . .
O39 O 0.331(2) 0.646(2) 0.8733(16) 0.062(7) Uani 1 1 d . U . . .
O40 O 0.187(3) 0.862(2) 0.8282(19) 0.084(9) Uani 1 1 d . U . . .
O41 O 0.725(2) 0.5295(19) 0.8629(15) 0.052(4) Uani 1 1 d . U . . .
O42 O 0.8122(18) 0.6947(11) 0.9317(8) 0.058(5) Uani 1 1 d D U . . .
O43 O 0.7224(16) 0.5719(11) 0.9824(13) 0.062(5) Uani 1 1 d D U . . .
O44 O 0.542(2) 0.4514(19) 0.7728(15) 0.048(4) Uani 1 1 d . U . . .
O45 O 0.4099(13) 0.4713(10) 0.8193(12) 0.063(5) Uani 1 1 d D U . . .
O46 O 0.4741(14) 0.5340(14) 0.7322(12) 0.060(5) Uani 1 1 d D U . . .
O47 O 0.715(2) 0.575(2) 0.7346(16) 0.057(4) Uani 1 1 d . U . . .
O48 O 0.7697(15) 0.7417(9) 0.7589(14) 0.062(5) Uani 1 1 d D U . . .
O49 O 0.7292(17) 0.6368(12) 0.6496(8) 0.072(5) Uani 1 1 d D U . . .
O50 O 0.853(2) 0.513(2) 0.7925(16) 0.056(4) Uani 1 1 d . U . . .
O51 O 1.0051(18) 0.6083(15) 0.8571(7) 0.065(6) Uani 1 1 d D U . . .
O52 O 1.0029(10) 0.5613(16) 0.7456(14) 0.064(5) Uani 1 1 d D U . . .
O53 O 0.7329(16) 0.4257(13) 0.6595(10) 0.064(4) Uani 1 1 d D U . . .
O54 O 0.6144(11) 0.2835(10) 0.5737(6) 0.081(6) Uani 1 1 d D U . . .
O55 O 0.7495(11) 0.4064(15) 0.5495(11) 0.082(6) Uani 1 1 d D U . . .
O56 O 0.710(2) 0.309(2) 0.7374(16) 0.055(4) Uani 1 1 d . U . . .
O57 O 0.7136(16) 0.1722(11) 0.6874(12) 0.060(5) Uani 1 1 d D U . . .
O58 O 0.8369(14) 0.2733(15) 0.7804(14) 0.054(5) Uani 1 1 d D U . . .
O59 O 0.596(2) 0.3355(19) 0.8205(15) 0.057(6) Uani 1 1 d . U . . .
H59A H 0.630820 0.315946 0.836089 0.068 Uiso 1 1 d R U . . .
H59B H 0.578230 0.365646 0.848449 0.068 Uiso 1 1 d R U . . .
O60 O 0.546(2) 0.322(2) 0.6965(15) 0.061(7) Uani 1 1 d . U . . .
H60C H 0.566901 0.311957 0.663227 0.074 Uiso 1 1 d R U . . .
H60D H 0.485870 0.305607 0.685287 0.074 Uiso 1 1 d R U . . .
O1A O 0.547(3) 1.012(3) 0.9411(12) 0.056(4) Uani 0.5 1 d D U P . .
O2A O 0.574(2) 1.0800(19) 1.0625(11) 0.053(5) Uani 0.5 1 d D U P . .
O3A O 0.4039(16) 1.008(3) 0.9902(19) 0.052(6) Uani 0.5 1 d D U P . .
O4A O 0.474(3) 0.9017(14) 1.0068(18) 0.054(5) Uani 0.5 1 d D U P . .
P1 P 1.000000 1.000000 0.500000 0.046(3) Uani 1 2 d DS U P . .
P2 P 0.7226(7) 0.5984(8) 0.9211(6) 0.048(2) Uani 1 1 d D U . . .
P3 P 0.5017(8) 0.5149(7) 0.7910(6) 0.048(2) Uani 1 1 d D U . . .
P4 P 0.7672(7) 0.6491(8) 0.7197(6) 0.057(3) Uani 1 1 d D U . . .
P5 P 0.9478(9) 0.5930(7) 0.8007(7) 0.052(3) Uani 1 1 d D U . . .
P6 P 0.7312(9) 0.3630(9) 0.5966(7) 0.058(3) Uani 1 1 d D U . . .
P7 P 0.7735(9) 0.2694(9) 0.7223(6) 0.055(3) Uani 1 1 d D U . . .
P1A P 0.500000 1.000000 1.000000 0.039(2) Uani 1 2 d DS U P . .
C1 C 0.6206(6) 0.6052(5) 0.9087(4) 0.057(5) Uani 1 1 d DG U . . .
H1A H 0.571266 0.550078 0.915689 0.069 Uiso 1 1 calc R U . . .
H1B H 0.630849 0.657657 0.944098 0.069 Uiso 1 1 calc R U . . .
C2 C 0.5696(5) 0.6142(5) 0.8511(4) 0.051(5) Uani 1 1 d DG U . . .
H2A H 0.618722 0.658268 0.835316 0.061 Uiso 1 1 calc R U . . .
H2B H 0.528227 0.640230 0.865107 0.061 Uiso 1 1 calc R U . . .
C3 C 0.8393(6) 0.7749(6) 0.9858(4) 0.063(7) Uani 1 1 d DG U . . .
H3 H 0.784175 0.763547 1.006137 0.076 Uiso 1 1 calc R U . . .
C4 C 0.9258(7) 0.7901(7) 1.0331(4) 0.083(12) Uani 1 1 d DG U . . .
H4A H 0.944463 0.843661 1.069445 0.125 Uiso 1 1 calc R U . . .
H4B H 0.907676 0.735951 1.046464 0.125 Uiso 1 1 calc R U . . .
H4C H 0.979671 0.800085 1.013180 0.125 Uiso 1 1 calc R U . . .
C5 C 0.8632(7) 0.8590(5) 0.9627(5) 0.085(11) Uani 1 1 d DG U . . .
H5A H 0.881460 0.913260 0.998333 0.128 Uiso 1 1 calc R U . . .
H5B H 0.916119 0.869639 0.941747 0.128 Uiso 1 1 calc R U . . .
H5C H 0.806950 0.846773 0.933373 0.128 Uiso 1 1 calc R U . . .
C6 C 0.7059(7) 0.4812(7) 0.9823(4) 0.058(6) Uani 1 1 d DG U . . .
H6 H 0.713559 0.449333 0.941751 0.070 Uiso 1 1 calc R U . . .
C7 C 0.7812(8) 0.4915(8) 1.0365(4) 0.074(11) Uani 1 1 d DG U . . .
H7A H 0.770043 0.430775 1.036362 0.111 Uiso 1 1 calc R U . . .
H7B H 0.845548 0.526469 1.030569 0.111 Uiso 1 1 calc R U . . .
H7C H 0.775094 0.523735 1.076414 0.111 Uiso 1 1 calc R U . . .
C8 C 0.6016(8) 0.4242(7) 0.9888(4) 0.071(11) Uani 1 1 d DG U . . .
H8A H 0.590181 0.363487 0.988815 0.106 Uiso 1 1 calc R U . . .
H8B H 0.592812 0.455651 1.027997 0.106 Uiso 1 1 calc R U . . .
H8C H 0.556360 0.417930 0.953802 0.106 Uiso 1 1 calc R U . . .
C9 C 0.3409(6) 0.3740(6) 0.8042(5) 0.064(7) Uani 1 1 d DG U . . .
H9 H 0.356901 0.336931 0.770650 0.077 Uiso 1 1 calc R U . . .
C10 C 0.2391(6) 0.3598(7) 0.7806(6) 0.076(11) Uani 1 1 d DG U . . .
H10A H 0.191869 0.295062 0.770182 0.113 Uiso 1 1 calc R U . . .
H10B H 0.223731 0.396687 0.813298 0.113 Uiso 1 1 calc R U . . .
H10C H 0.237877 0.378774 0.743418 0.113 Uiso 1 1 calc R U . . .
C11 C 0.3469(6) 0.3459(7) 0.8643(5) 0.078(12) Uani 1 1 d DG U . . .
H11A H 0.301191 0.280983 0.855007 0.117 Uiso 1 1 calc R U . . .
H11B H 0.411645 0.356564 0.878322 0.117 Uiso 1 1 calc R U . . .
H11C H 0.331771 0.382697 0.897275 0.117 Uiso 1 1 calc R U . . .
C12 C 0.4063(6) 0.5657(7) 0.7187(5) 0.057(6) Uani 1 1 d DG U . . .
H12 H 0.368482 0.562465 0.751515 0.069 Uiso 1 1 calc R U . . .
C13 C 0.3370(6) 0.5009(7) 0.6541(5) 0.066(11) Uani 1 1 d DG U . . .
H13A H 0.291021 0.521305 0.644364 0.099 Uiso 1 1 calc R U . . .
H13B H 0.373690 0.502521 0.621838 0.099 Uiso 1 1 calc R U . . .
H13C H 0.302674 0.438285 0.655508 0.099 Uiso 1 1 calc R U . . .
C14 C 0.4610(7) 0.6670(7) 0.7190(5) 0.069(10) Uani 1 1 d DG U . . .
H14A H 0.414973 0.687571 0.709953 0.103 Uiso 1 1 calc R U . . .
H14B H 0.503570 0.706033 0.760064 0.103 Uiso 1 1 calc R U . . .
H14C H 0.498650 0.670811 0.687227 0.103 Uiso 1 1 calc R U . . .
C15 C 0.8832(5) 0.6748(5) 0.7283(4) 0.062(5) Uani 1 1 d DG U . . .
H15A H 0.885818 0.626822 0.695382 0.075 Uiso 1 1 calc R U . . .
H15B H 0.917656 0.732829 0.719190 0.075 Uiso 1 1 calc R U . . .
C16 C 0.9419(5) 0.6853(5) 0.7911(4) 0.058(5) Uani 1 1 d DG U . . .
H16A H 0.915243 0.707076 0.825077 0.070 Uiso 1 1 calc R U . . .
H16B H 1.008075 0.734448 0.797348 0.070 Uiso 1 1 calc R U . . .
C17 C 0.8051(7) 0.8342(5) 0.7560(5) 0.071(7) Uani 1 1 d DG U . . .
H17 H 0.806701 0.830293 0.711560 0.086 Uiso 1 1 calc DR U . . .
C18 C 0.9095(7) 0.8986(5) 0.7947(5) 0.074(11) Uani 1 1 d DG U . . .
H18A H 0.931131 0.960168 0.791852 0.110 Uiso 1 1 calc R U . . .
H18B H 0.912000 0.901145 0.838396 0.110 Uiso 1 1 calc R U . . .
H18C H 0.950976 0.875171 0.778379 0.110 Uiso 1 1 calc R U . . .
C19 C 0.7356(7) 0.8714(6) 0.7733(5) 0.072(10) Uani 1 1 d DG U . . .
H19A H 0.761321 0.933606 0.770980 0.108 Uiso 1 1 calc R U . . .
H19B H 0.673266 0.831763 0.744152 0.108 Uiso 1 1 calc R U . . .
H19C H 0.728418 0.872347 0.815774 0.108 Uiso 1 1 calc R U . . .
C20 C 0.7325(7) 0.6950(6) 0.6118(5) 0.086(7) Uani 1 1 d DG U . . .
H20 H 0.700905 0.730829 0.629911 0.103 Uiso 1 1 calc R U . . .
C21 C 0.6740(8) 0.6347(7) 0.5440(4) 0.119(14) Uani 1 1 d DG U . . .
H21A H 0.614576 0.637479 0.536794 0.179 Uiso 1 1 calc R U . . .
H21B H 0.659051 0.571247 0.537988 0.179 Uiso 1 1 calc DR U . . .
H21C H 0.711660 0.657475 0.514486 0.179 Uiso 1 1 calc R U . . .
C22 C 0.8384(8) 0.7648(6) 0.6161(5) 0.076(5) Uani 1 1 d DG U . . .
H22A H 0.858368 0.742924 0.578907 0.114 Uiso 1 1 calc R U . . .
H22B H 0.879443 0.770762 0.653256 0.114 Uiso 1 1 calc DR U . . .
H22C H 0.843790 0.824494 0.618685 0.114 Uiso 1 1 calc R U . . .
C23 C 0.9907(5) 0.6122(6) 0.9203(4) 0.064(6) Uani 1 1 d DG U . . .
H23 H 0.944443 0.635637 0.927204 0.077 Uiso 1 1 calc R U . . .
C24 C 0.9464(6) 0.5155(6) 0.9280(4) 0.086(11) Uani 1 1 d DG U . . .
H24A H 0.937653 0.520471 0.970626 0.129 Uiso 1 1 calc R U . . .
H24B H 0.884415 0.475461 0.898484 0.129 Uiso 1 1 calc R U . . .
H24C H 0.989164 0.489801 0.919882 0.129 Uiso 1 1 calc R U . . .
C25 C 1.0869(6) 0.6825(7) 0.9680(5) 0.105(14) Uani 1 1 d DG U . . .
H25A H 1.077893 0.685540 1.010352 0.157 Uiso 1 1 calc R U . . .
H25B H 1.134952 0.663262 0.960532 0.157 Uiso 1 1 calc R U . . .
H25C H 1.108535 0.742944 0.963096 0.157 Uiso 1 1 calc R U . . .
C26 C 1.1051(5) 0.5949(6) 0.7495(5) 0.063(7) Uani 1 1 d DG U . . .
H26 H 1.140723 0.639786 0.792051 0.075 Uiso 1 1 calc R U . . .
C27 C 1.1278(6) 0.5142(7) 0.7404(5) 0.087(13) Uani 1 1 d DG U . . .
H27A H 1.196313 0.537530 0.743085 0.131 Uiso 1 1 calc R U . . .
H27B H 1.109332 0.485909 0.772864 0.131 Uiso 1 1 calc R U . . .
H27C H 1.091943 0.468563 0.699366 0.131 Uiso 1 1 calc R U . . .
C28 C 1.1377(6) 0.6452(7) 0.7005(6) 0.087(13) Uani 1 1 d DG U . . .
H28A H 1.206159 0.667426 0.703579 0.131 Uiso 1 1 calc R U . . .
H28B H 1.102098 0.602712 0.658586 0.131 Uiso 1 1 calc R U . . .
H28C H 1.125335 0.697154 0.708690 0.131 Uiso 1 1 calc R U . . .
C29 C 0.7904(7) 0.3050(6) 0.6080(4) 0.071(5) Uani 1 1 d DG U . . .
H29A H 0.744084 0.239005 0.588939 0.085 Uiso 1 1 calc R U . . .
H29B H 0.839753 0.319330 0.583287 0.085 Uiso 1 1 calc R U . . .
C30 C 0.8411(6) 0.3176(5) 0.6747(4) 0.058(5) Uani 1 1 d DG U . . .
H30A H 0.879702 0.384137 0.696869 0.070 Uiso 1 1 calc R U . . .
H30B H 0.886276 0.293373 0.669225 0.070 Uiso 1 1 calc R U . . .
C31 C 0.5766(8) 0.2186(6) 0.5106(4) 0.076(8) Uani 1 1 d DG U . . .
H31 H 0.630742 0.214184 0.494424 0.091 Uiso 1 1 calc R U . . .
C32 C 0.5314(8) 0.2542(7) 0.4675(4) 0.100(13) Uani 1 1 d DG U . . .
H32A H 0.506151 0.210504 0.425155 0.149 Uiso 1 1 calc R U . . .
H32B H 0.479456 0.260697 0.483423 0.149 Uiso 1 1 calc R U . . .
H32C H 0.580208 0.313699 0.466775 0.149 Uiso 1 1 calc R U . . .
C33 C 0.5041(8) 0.1225(6) 0.5128(5) 0.115(16) Uani 1 1 d DG U . . .
H33A H 0.478358 0.078498 0.470625 0.173 Uiso 1 1 calc R U . . .
H33B H 0.536505 0.102447 0.539222 0.173 Uiso 1 1 calc R U . . .
H33C H 0.451762 0.126199 0.530090 0.173 Uiso 1 1 calc R U . . .
C34 C 0.8295(8) 0.4653(7) 0.5296(4) 0.080(8) Uani 1 1 d DG U . . .
H34 H 0.837403 0.422170 0.495111 0.096 Uiso 1 1 calc R U . . .
C35 C 0.9268(7) 0.5158(7) 0.5773(4) 0.091(10) Uani 1 1 d DG U . . .
H35A H 0.976318 0.555401 0.559885 0.136 Uiso 1 1 calc R U . . .
H35B H 0.943053 0.470971 0.586325 0.136 Uiso 1 1 calc R U . . .
H35C H 0.922442 0.553131 0.615800 0.136 Uiso 1 1 calc R U . . .
C36 C 0.8089(8) 0.5265(8) 0.4975(4) 0.092(11) Uani 1 1 d DG U . . .
H36A H 0.866201 0.564888 0.485092 0.139 Uiso 1 1 calc R U . . .
H36B H 0.756435 0.487716 0.460531 0.139 Uiso 1 1 calc R U . . .
H36C H 0.791059 0.565471 0.526579 0.139 Uiso 1 1 calc DR U . . .
C37 C 0.6359(8) 0.0964(5) 0.6993(5) 0.060(7) Uani 1 1 d DG U . . .
H37 H 0.575465 0.082556 0.672012 0.072 Uiso 1 1 calc R U . . .
C38 C 0.6473(9) 0.0093(6) 0.6796(6) 0.065(10) Uani 1 1 d DG U . . .
H38A H 0.594574 -0.041199 0.687870 0.097 Uiso 1 1 calc R U . . .
H38B H 0.646362 -0.007493 0.635107 0.097 Uiso 1 1 calc R U . . .
H38C H 0.708060 0.021649 0.703588 0.097 Uiso 1 1 calc R U . . .
C39 C 0.6270(8) 0.1243(6) 0.7679(5) 0.091(10) Uani 1 1 d DG U . . .
H39A H 0.569612 0.130793 0.768899 0.136 Uiso 1 1 calc R U . . .
H39B H 0.683377 0.182673 0.791975 0.136 Uiso 1 1 calc DR U . . .
H39C H 0.622437 0.077043 0.786165 0.136 Uiso 1 1 calc R U . . .
C40 C 0.8934(8) 0.2262(7) 0.7803(5) 0.065(7) Uani 1 1 d DG U . . .
H40 H 0.882924 0.187943 0.736641 0.078 Uiso 1 1 calc R U . . .
C41 C 1.0020(8) 0.2974(8) 0.8051(5) 0.067(10) Uani 1 1 d DG U . . .
H41A H 1.039019 0.265054 0.804788 0.100 Uiso 1 1 calc R U . . .
H41B H 1.022078 0.335807 0.778213 0.100 Uiso 1 1 calc R U . . .
H41C H 1.013015 0.335811 0.847686 0.100 Uiso 1 1 calc R U . . .
C42 C 0.8573(9) 0.1618(7) 0.8211(6) 0.066(9) Uani 1 1 d DG U . . .
H42A H 0.900658 0.191149 0.862350 0.099 Uiso 1 1 calc R U . . .
H42B H 0.855466 0.103713 0.800916 0.099 Uiso 1 1 calc R U . . .
H42C H 0.793030 0.150179 0.825384 0.099 Uiso 1 1 calc DR U . . .

loop_
_atom_site_aniso_label
_atom_site_aniso_U_11
_atom_site_aniso_U_22
_atom_site_aniso_U_33
_atom_site_aniso_U_23
_atom_site_aniso_U_13
_atom_site_aniso_U_12
Er1 0.0275(11) 0.0318(10) 0.0556(15) 0.0142(10) 0.0113(10) 0.0127(9)
W1 0.0362(12) 0.0750(15) 0.0695(18) 0.0017(13) 0.0156(11) 0.0087(11)
W2 0.0529(14) 0.0447(12) 0.095(2) 0.0067(13) 0.0456(14) -0.0026(11)
W3 0.0460(13) 0.0447(11) 0.0900(19) 0.0198(12) 0.0253(12) 0.0183(10)
W4 0.0485(13) 0.0416(11) 0.0693(17) 0.0188(11) 0.0260(11) 0.0176(10)
W5 0.0398(12) 0.0524(13) 0.0647(17) 0.0079(12) 0.0117(11) -0.0097(10)
W6 0.0377(11) 0.0379(10) 0.0627(16) 0.0106(10) 0.0164(10) 0.0101(9)
W7 0.0661(14) 0.0540(12) 0.0488(15) 0.0172(11) 0.0168(11) 0.0281(11)
W8 0.0439(11) 0.0361(10) 0.0518(14) 0.0225(9) 0.0132(10) 0.0160(9)
W9 0.0455(13) 0.0479(11) 0.0863(19) 0.0246(12) 0.0305(12) 0.0201(10)
W10 0.0542(13) 0.0364(10) 0.0666(16) 0.0226(10) 0.0164(11) 0.0221(10)
W11 0.0524(13) 0.0268(9) 0.0546(15) 0.0106(9) 0.0026(10) 0.0100(9)
W12 0.0414(12) 0.0491(12) 0.0655(17) 0.0239(11) -0.0075(11) 0.0010(10)
O1 0.048(8) 0.050(8) 0.072(8) 0.018(8) 0.017(8) 0.011(8)
O2 0.048(6) 0.050(6) 0.076(6) 0.011(5) 0.021(6) 0.013(5)
O3 0.047(8) 0.049(8) 0.076(8) 0.016(7) 0.021(8) 0.009(7)
O4 0.043(6) 0.054(6) 0.071(6) 0.004(6) 0.021(6) 0.009(6)
O5 0.054(7) 0.060(7) 0.084(7) -0.005(7) 0.019(7) 0.013(6)
O6 0.049(6) 0.059(6) 0.074(6) -0.004(6) 0.024(6) 0.011(5)
O7 0.049(6) 0.060(6) 0.074(6) 0.009(6) 0.018(6) 0.005(6)
O8 0.052(7) 0.067(7) 0.073(7) 0.008(6) 0.017(6) 0.005(6)
O9 0.064(14) 0.036(12) 0.056(14) 0.007(11) 0.015(12) 0.001(11)
O10 0.051(6) 0.058(6) 0.077(6) 0.002(6) 0.027(6) 0.010(6)
O11 0.066(8) 0.055(7) 0.081(8) 0.011(7) 0.020(7) 0.002(7)
O12 0.046(14) 0.056(14) 0.076(16) 0.030(13) 0.014(13) 0.006(12)
O13 0.055(6) 0.050(6) 0.076(6) 0.019(6) 0.016(6) 0.008(6)
O14 0.047(7) 0.051(6) 0.073(7) 0.013(6) 0.022(6) 0.009(6)
O15 0.080(15) 0.083(15) 0.062(15) 0.002(13) 0.043(13) 0.011(13)
O16 0.053(6) 0.055(6) 0.074(6) 0.004(6) 0.024(6) 0.007(6)
O17 0.060(7) 0.047(7) 0.068(7) 0.011(7) 0.025(7) 0.007(7)
O18 0.047(7) 0.049(6) 0.073(7) 0.015(6) 0.018(6) 0.015(6)
O19 0.060(14) 0.080(14) 0.099(16) 0.011(14) 0.040(13) 0.026(12)
O20 0.047(7) 0.064(7) 0.070(7) 0.006(7) 0.026(7) 0.003(6)
O21 0.033(13) 0.062(14) 0.054(15) 0.002(13) 0.018(12) -0.001(12)
O22 0.105(19) 0.064(16) 0.080(19) 0.004(16) 0.028(17) 0.000(16)
O23 0.061(6) 0.050(6) 0.067(6) 0.016(6) 0.010(6) 0.016(6)
O24 0.061(6) 0.047(6) 0.063(6) 0.015(5) 0.004(6) 0.018(5)
O25 0.059(6) 0.051(6) 0.064(6) 0.019(5) 0.004(6) 0.014(5)
O26 0.063(6) 0.053(6) 0.063(6) 0.016(6) 0.005(6) 0.004(6)
O27 0.089(14) 0.049(12) 0.028(13) 0.007(11) 0.018(12) 0.019(11)
O28 0.053(6) 0.049(6) 0.068(6) 0.016(6) 0.011(6) 0.019(6)
O29 0.056(7) 0.052(7) 0.055(8) 0.027(7) -0.001(7) 0.018(6)
O30 0.060(12) 0.036(11) 0.053(13) 0.022(10) 0.017(11) -0.006(9)
O31 0.062(6) 0.048(5) 0.067(6) 0.018(5) 0.012(6) 0.015(5)
O32 0.060(6) 0.051(6) 0.066(7) 0.015(6) 0.017(6) 0.011(6)
O33 0.048(12) 0.067(12) 0.071(14) 0.008(11) 0.026(11) 0.015(11)
O34 0.057(6) 0.046(6) 0.063(6) 0.017(6) 0.004(6) 0.017(5)
O35 0.051(7) 0.040(7) 0.061(8) 0.012(7) 0.007(7) 0.017(6)
O36 0.065(7) 0.048(6) 0.067(7) 0.015(6) 0.012(7) 0.007(6)
O37 0.073(11) 0.059(10) 0.076(12) -0.006(9) 0.016(10) 0.037(9)
O38 0.057(7) 0.049(6) 0.070(7) 0.020(6) -0.002(6) 0.014(6)
O39 0.070(12) 0.043(10) 0.063(13) 0.014(10) 0.017(10) 0.021(9)
O40 0.081(17) 0.067(16) 0.085(19) 0.020(15) -0.013(16) 0.029(14)
O41 0.047(6) 0.049(6) 0.056(6) 0.011(5) 0.010(6) 0.022(5)
O42 0.054(7) 0.049(7) 0.058(8) 0.002(7) 0.015(7) 0.023(6)
O43 0.061(8) 0.055(8) 0.050(9) -0.003(8) 0.017(8) 0.021(7)
O44 0.043(6) 0.045(6) 0.056(7) 0.012(6) 0.010(6) 0.024(5)
O45 0.054(8) 0.052(7) 0.063(8) 0.004(7) 0.007(7) 0.019(7)
O46 0.051(8) 0.052(7) 0.060(8) 0.005(7) 0.005(7) 0.020(7)
O47 0.053(6) 0.048(5) 0.064(6) 0.022(5) 0.008(5) 0.019(5)
O48 0.064(7) 0.048(7) 0.065(8) 0.023(7) 0.010(7) 0.019(7)
O49 0.072(8) 0.056(7) 0.070(8) 0.025(7) 0.011(7) 0.014(7)
O50 0.049(6) 0.049(5) 0.064(6) 0.020(5) 0.013(6) 0.018(5)
O51 0.055(8) 0.061(8) 0.060(9) 0.014(8) 0.014(8) 0.015(7)
O52 0.051(8) 0.060(7) 0.066(8) 0.014(7) 0.014(7) 0.016(7)
O53 0.059(6) 0.055(6) 0.069(6) 0.016(6) 0.015(6) 0.024(5)
O54 0.070(8) 0.067(8) 0.083(9) 0.014(8) 0.007(8) 0.020(7)
O55 0.071(9) 0.071(8) 0.081(9) 0.010(8) 0.012(8) 0.025(8)
O56 0.054(6) 0.050(6) 0.063(7) 0.017(6) 0.020(6) 0.027(6)
O57 0.060(8) 0.055(7) 0.062(8) 0.010(7) 0.022(7) 0.027(7)
O58 0.055(8) 0.051(8) 0.066(9) 0.015(7) 0.021(8) 0.034(7)
O59 0.058(12) 0.046(11) 0.064(13) 0.007(10) 0.018(11) 0.029(9)
O60 0.053(11) 0.069(11) 0.048(12) -0.007(11) 0.028(10) 0.028(10)
O1A 0.054(5) 0.045(5) 0.061(5) 0.021(5) 0.010(5) 0.017(5)
O2A 0.054(7) 0.042(7) 0.059(7) 0.023(7) 0.011(7) 0.016(6)
O3A 0.050(8) 0.045(8) 0.059(8) 0.021(8) 0.005(8) 0.020(7)
O4A 0.055(6) 0.042(6) 0.059(6) 0.019(6) 0.009(6) 0.019(6)
P1 0.034(4) 0.040(4) 0.066(5) 0.015(4) 0.022(4) 0.018(4)
P2 0.046(5) 0.047(5) 0.047(6) 0.008(4) 0.011(4) 0.023(4)
P3 0.041(5) 0.046(5) 0.056(6) 0.009(4) 0.008(4) 0.023(4)
P4 0.057(5) 0.048(5) 0.066(6) 0.029(4) 0.008(5) 0.020(4)
P5 0.040(5) 0.051(5) 0.060(6) 0.022(5) 0.006(4) 0.018(4)
P6 0.056(6) 0.053(5) 0.067(7) 0.019(5) 0.014(5) 0.028(5)
P7 0.055(5) 0.047(5) 0.066(6) 0.023(4) 0.021(5) 0.023(4)
P1A 0.047(4) 0.032(4) 0.047(4) 0.031(3) 0.008(4) 0.019(3)
C1 0.052(7) 0.051(7) 0.056(7) 0.004(7) 0.012(7) 0.021(7)
C2 0.048(7) 0.045(6) 0.058(7) 0.011(6) 0.007(6) 0.026(6)
C3 0.055(10) 0.054(9) 0.061(10) -0.002(9) 0.020(9) 0.020(9)
C4 0.082(17) 0.068(16) 0.047(17) -0.023(16) 0.016(16) 0.013(15)
C5 0.078(15) 0.069(14) 0.076(15) 0.006(14) 0.011(14) 0.019(13)
C6 0.056(9) 0.050(9) 0.056(9) 0.007(9) 0.011(9) 0.020(8)
C7 0.068(17) 0.063(16) 0.058(17) 0.004(15) 0.016(15) 0.012(15)
C8 0.072(17) 0.064(16) 0.051(17) 0.021(15) 0.008(15) 0.013(15)
C9 0.050(10) 0.056(10) 0.063(11) 0.005(10) 0.007(10) 0.016(9)
C10 0.065(18) 0.062(17) 0.08(2) 0.003(17) 0.002(17) 0.029(15)
C11 0.061(18) 0.068(18) 0.079(19) 0.009(17) 0.031(17) 0.015(16)
C12 0.051(9) 0.052(9) 0.057(10) 0.011(9) 0.007(9) 0.021(8)
C13 0.064(18) 0.059(17) 0.050(18) 0.006(16) -0.002(16) 0.018(15)
C14 0.073(14) 0.047(13) 0.058(15) 0.000(13) 0.008(14) 0.015(13)
C15 0.059(7) 0.053(6) 0.068(7) 0.022(6) 0.012(6) 0.020(6)
C16 0.051(7) 0.053(7) 0.060(7) 0.013(7) 0.013(7) 0.018(7)
C17 0.071(9) 0.058(8) 0.068(9) 0.027(8) 0.010(9) 0.014(8)
C18 0.067(17) 0.059(16) 0.066(17) 0.020(15) 0.012(16) 0.008(15)
C19 0.064(16) 0.069(16) 0.064(17) 0.011(15) -0.013(16) 0.029(14)
C20 0.075(8) 0.068(8) 0.079(9) 0.015(8) 0.007(8) 0.011(8)
C21 0.11(2) 0.088(19) 0.09(2) 0.015(18) -0.021(19) 0.010(18)
C22 0.071(7) 0.066(7) 0.075(7) 0.023(6) 0.011(6) 0.022(6)
C23 0.055(8) 0.057(8) 0.057(9) 0.001(8) 0.014(8) 0.017(8)
C24 0.073(15) 0.077(15) 0.058(15) -0.006(14) 0.002(14) 0.011(14)
C25 0.072(19) 0.090(19) 0.08(2) -0.007(18) -0.017(18) 0.006(18)
C26 0.046(10) 0.062(10) 0.060(11) 0.015(10) 0.013(10) 0.012(9)
C27 0.056(19) 0.10(2) 0.07(2) -0.02(2) 0.025(18) 0.023(18)
C28 0.063(18) 0.098(19) 0.053(19) -0.008(18) 0.030(16) 0.012(17)
C29 0.065(7) 0.062(7) 0.070(8) 0.013(7) 0.019(7) 0.022(7)
C30 0.056(7) 0.052(7) 0.066(7) 0.016(7) 0.017(7) 0.028(6)
C31 0.064(10) 0.069(10) 0.077(11) 0.013(10) 0.011(10) 0.025(10)
C32 0.074(18) 0.087(17) 0.086(19) 0.002(17) -0.008(17) 0.014(16)
C33 0.09(2) 0.09(2) 0.09(2) 0.01(2) -0.02(2) 0.00(2)
C34 0.073(10) 0.069(10) 0.072(11) 0.010(10) 0.020(10) 0.019(10)
C35 0.074(14) 0.086(14) 0.072(15) -0.001(14) 0.025(13) 0.017(13)
C36 0.088(15) 0.095(15) 0.068(16) -0.011(13) 0.040(13) 0.038(12)
C37 0.058(9) 0.058(9) 0.059(10) 0.014(9) 0.028(9) 0.022(8)
C38 0.073(17) 0.058(15) 0.063(17) 0.029(14) 0.015(15) 0.028(14)
C39 0.080(14) 0.084(13) 0.062(14) 0.018(13) 0.022(13) 0.003(13)
C40 0.061(9) 0.056(9) 0.068(10) 0.015(9) 0.019(9) 0.023(8)
C41 0.059(17) 0.061(16) 0.085(19) 0.017(16) 0.020(16) 0.036(14)
C42 0.072(14) 0.057(13) 0.062(15) 0.010(13) 0.025(13) 0.029(12)

loop_
_atom_type_symbol
_atom_type_description
_atom_type_scat_dispersion_real
_atom_type_scat_dispersion_imag
_atom_type_scat_source
C C 0.0033 0.0016 'International Tables Vol C Tables 4.2.6.8 and 6.1.1.4'
H H 0.0000 0.0000 'International Tables Vol C Tables 4.2.6.8 and 6.1.1.4'
W W -0.8490 6.8722 'International Tables Vol C Tables 4.2.6.8 and 6.1.1.4'
O O 0.0106 0.0060 'International Tables Vol C Tables 4.2.6.8 and 6.1.1.4'
P P 0.1023 0.0942 'International Tables Vol C Tables 4.2.6.8 and 6.1.1.4'
Er Er -0.2586 4.9576 'International Tables Vol C Tables 4.2.6.8 and 6.1.1.4'

loop_
_geom_angle_atom_site_label_1
_geom_angle_atom_site_label_2
_geom_angle_atom_site_label_3
_geom_angle
_geom_angle_site_symmetry_1
_geom_angle_site_symmetry_3
_geom_angle_publ_flag
O60 Er1 O41 134.7(10) . . ?
O60 Er1 O44 65.1(10) . . ?
O41 Er1 O44 77.3(10) . . ?
O60 Er1 O56 75.7(11) . . ?
O41 Er1 O56 118.1(11) . . ?
O44 Er1 O56 132.5(10) . . ?
O60 Er1 O47 109.0(12) . . ?
O41 Er1 O47 85.5(11) . . ?
O44 Er1 O47 77.6(10) . . ?
O56 Er1 O47 143.0(11) . . ?
O60 Er1 O50 150.0(10) . . ?
O41 Er1 O50 72.3(11) . . ?
O44 Er1 O50 144.7(10) . . ?
O56 Er1 O50 79.0(10) . . ?
O47 Er1 O50 82.3(10) . . ?
O60 Er1 O53 80.5(9) . . ?
O41 Er1 O53 143.6(9) . . ?
O44 Er1 O53 122.2(9) . . ?
O56 Er1 O53 73.4(9) . . ?
O47 Er1 O53 71.4(9) . . ?
O50 Er1 O53 76.9(9) . . ?
O60 Er1 O59 71.9(11) . . ?
O41 Er1 O59 73.2(10) . . ?
O44 Er1 O59 72.3(9) . . ?
O56 Er1 O59 70.9(10) . . ?
O47 Er1 O59 146.1(10) . . ?
O50 Er1 O59 114.3(10) . . ?
O53 Er1 O59 139.1(8) . . ?
O60 Er1 H60C 20.0 . . ?
O41 Er1 H60C 154.6 . . ?
O44 Er1 H60C 81.3 . . ?
O56 Er1 H60C 68.2 . . ?
O47 Er1 H60C 103.3 . . ?
O50 Er1 H60C 132.0 . . ?
O53 Er1 H60C 60.9 . . ?
O59 Er1 H60C 87.4 . . ?
O9 W1 O6 104.9(15) . . ?
O9 W1 O5 101.4(15) . . ?
O6 W1 O5 89.6(14) . . ?
O9 W1 O7 105.5(15) . . ?
O6 W1 O7 76.0(13) . . ?
O5 W1 O7 152.0(15) . . ?
O9 W1 O8 106.9(14) . . ?
O6 W1 O8 147.9(16) . . ?
O5 W1 O8 88.0(14) . . ?
O7 W1 O8 91.7(14) . . ?
O9 W1 O1 161.6(11) . 2_776 ?
O6 W1 O1 63.1(15) . 2_776 ?
O5 W1 O1 66.2(13) . 2_776 ?
O7 W1 O1 85.9(13) . 2_776 ?
O8 W1 O1 86.8(14) . 2_776 ?
O9 W1 O4 154.9(10) . . ?
O6 W1 O4 92.2(14) . . ?
O5 W1 O4 96.8(14) . . ?
O7 W1 O4 60.6(14) . . ?
O8 W1 O4 56.4(13) . . ?
O1 W1 O4 43.5(5) 2_776 . ?
O12 W2 O10 112.9(15) . . ?
O12 W2 O11 104.2(16) . . ?
O10 W2 O11 73.9(17) . . ?
O12 W2 O5 94.9(16) . . ?
O10 W2 O5 95.2(16) . . ?
O11 W2 O5 160.6(15) . . ?
O12 W2 O17 102.2(14) . 2_776 ?
O10 W2 O17 142.5(15) . 2_776 ?
O11 W2 O17 85.4(15) . 2_776 ?
O5 W2 O17 94.5(15) . 2_776 ?
O12 W2 O1 157.2(13) . 2_776 ?
O10 W2 O1 56.8(14) . 2_776 ?
O11 W2 O1 92.6(14) . 2_776 ?
O5 W2 O1 68.0(13) . 2_776 ?
O17 W2 O1 94.3(12) 2_776 2_776 ?
O12 W2 O3 158.4(13) . . ?
O10 W2 O3 79.5(14) . . ?
O11 W2 O3 60.9(13) . . ?
O5 W2 O3 101.8(13) . . ?
O17 W2 O3 63.1(12) 2_776 . ?
O1 W2 O3 44.4(5) 2_776 . ?
O14 W3 O13 85.6(15) . . ?
O14 W3 O15 114.3(15) . . ?
O13 W3 O15 99.6(15) . . ?
O14 W3 O6 153.7(15) . . ?
O13 W3 O6 86.9(14) . . ?
O15 W3 O6 91.8(16) . . ?
O14 W3 O10 78.7(14) . . ?
O13 W3 O10 143.1(14) . . ?
O15 W3 O10 117.3(15) . . ?
O6 W3 O10 92.5(14) . . ?
O14 W3 O2 65.4(14) . . ?
O13 W3 O2 64.1(14) . . ?
O15 W3 O2 163.7(14) . . ?
O6 W3 O2 88.7(14) . . ?
O10 W3 O2 79.0(13) . . ?
O14 W3 O1 94.4(13) . 2_776 ?
O13 W3 O1 96.6(12) . 2_776 ?
O15 W3 O1 147.9(13) . 2_776 ?
O6 W3 O1 61.5(14) . 2_776 ?
O10 W3 O1 52.3(13) . 2_776 ?
O2 W3 O1 43.1(5) . 2_776 ?
O14 W3 C22 92.5(11) . 2_776 ?
O13 W3 C22 167.1(11) . 2_776 ?
O15 W3 C22 69.6(12) . 2_776 ?
O6 W3 C22 100.0(11) . 2_776 ?
O10 W3 C22 48.1(11) . 2_776 ?
O2 W3 C22 126.4(10) . 2_776 ?
O1 W3 C22 96.3(9) 2_776 2_776 ?
O17 W4 O19 97.2(17) . . ?
O17 W4 O18 93.6(15) . . ?
O19 W4 O18 103.4(16) . . ?
O17 W4 O13 157.1(14) . . ?
O19 W4 O13 105.5(16) . . ?
O18 W4 O13 84.5(15) . . ?
O17 W4 O16 88.5(15) . . ?
O19 W4 O16 101.3(16) . . ?
O18 W4 O16 154.8(13) . . ?
O13 W4 O16 83.9(13) . . ?
O17 W4 O3 66.9(14) . 2_776 ?
O19 W4 O3 156.6(13) . 2_776 ?
O18 W4 O3 94.9(12) . 2_776 ?
O13 W4 O3 90.5(13) . 2_776 ?
O16 W4 O3 62.8(13) . 2_776 ?
O17 W4 O2 98.7(13) . . ?
O19 W4 O2 160.5(12) . . ?
O18 W4 O2 64.5(13) . . ?
O13 W4 O2 59.8(13) . . ?
O16 W4 O2 90.4(13) . . ?
O3 W4 O2 42.7(5) 2_776 . ?
O21 W5 O7 107.9(16) . . ?
O21 W5 O20 95.2(15) . . ?
O7 W5 O20 87.6(15) . . ?
O21 W5 O16 101.0(16) . . ?
O7 W5 O16 77.0(15) . . ?
O20 W5 O16 160.4(14) . . ?
O21 W5 O11 105.6(13) . 2_776 ?
O7 W5 O11 146.2(14) . 2_776 ?
O20 W5 O11 93.9(15) . 2_776 ?
O16 W5 O11 92.3(15) . 2_776 ?
O21 W5 O3 161.1(12) . 2_776 ?
O7 W5 O3 84.5(15) . 2_776 ?
O20 W5 O3 99.6(14) . 2_776 ?
O16 W5 O3 67.3(14) . 2_776 ?
O11 W5 O3 61.9(12) 2_776 2_776 ?
O8 W6 O22 104.7(18) . . ?
O8 W6 O14 151.1(15) . 2_776 ?
O22 W6 O14 103.5(16) . 2_776 ?
O8 W6 O18 84.4(15) . 2_776 ?
O22 W6 O18 103.1(17) . 2_776 ?
O14 W6 O18 83.0(14) 2_776 2_776 ?
O8 W6 O20 83.9(15) . . ?
O22 W6 O20 101.6(18) . . ?
O14 W6 O20 96.7(14) 2_776 . ?
O18 W6 O20 154.6(13) 2_776 . ?
O8 W6 O4 62.5(15) . . ?
O22 W6 O4 161.1(17) . . ?
O14 W6 O4 91.5(12) 2_776 . ?
O18 W6 O4 89.9(12) 2_776 . ?
O20 W6 O4 64.8(13) . . ?
O23 W7 O27 98.3(15) . . ?
O23 W7 O26 88.7(14) . . ?
O27 W7 O26 106.0(16) . . ?
O23 W7 O25 152.3(15) . . ?
O27 W7 O25 109.3(14) . . ?
O26 W7 O25 82.0(14) . . ?
O23 W7 O24 88.4(14) . . ?
O27 W7 O24 109.2(15) . . ?
O26 W7 O24 144.7(15) . . ?
O25 W7 O24 84.3(13) . . ?
O23 W7 O1A 68.2(14) . . ?
O27 W7 O1A 163.3(12) . . ?
O26 W7 O1A 84.2(14) . . ?
O25 W7 O1A 84.8(13) . . ?
O24 W7 O1A 62.2(14) . . ?
O30 W8 O29 106.9(14) . . ?
O30 W8 O28 97.4(15) . . ?
O29 W8 O28 89.0(14) . . ?
O30 W8 O35 101.9(14) . 2_677 ?
O29 W8 O35 88.8(14) . 2_677 ?
O28 W8 O35 160.3(13) . 2_677 ?
O30 W8 O23 99.5(14) . . ?
O29 W8 O23 153.6(12) . . ?
O28 W8 O23 86.0(14) . . ?
O35 W8 O23 87.3(13) 2_677 . ?
O30 W8 O4A 159.6(12) . 2_677 ?
O29 W8 O4A 60.2(12) . 2_677 ?
O28 W8 O4A 98.0(12) . 2_677 ?
O35 W8 O4A 64.1(12) 2_677 2_677 ?
O23 W8 O4A 94.8(12) . 2_677 ?
O30 W8 O1A 156.8(12) . . ?
O29 W8 O1A 92.9(10) . . ?
O28 W8 O1A 70.2(12) . . ?
O35 W8 O1A 90.3(12) 2_677 . ?
O23 W8 O1A 61.1(11) . . ?
O4A W8 O1A 43.3(5) 2_677 . ?
O33 W9 O24 106.3(16) . . ?
O33 W9 O31 108.9(15) . . ?
O24 W9 O31 85.1(15) . . ?
O33 W9 O32 99.6(16) . . ?
O24 W9 O32 153.9(14) . . ?
O31 W9 O32 83.6(14) . . ?
O33 W9 O28 100.5(14) . . ?
O24 W9 O28 87.9(14) . . ?
O31 W9 O28 150.6(13) . . ?
O32 W9 O28 90.5(14) . . ?
O33 W9 O3A 158.4(14) . 2_677 ?
O24 W9 O3A 87.3(14) . 2_677 ?
O31 W9 O3A 54.7(12) . 2_677 ?
O32 W9 O3A 66.9(13) . 2_677 ?
O28 W9 O3A 96.5(12) . 2_677 ?
O37 W10 O31 98.6(16) . . ?
O37 W10 O36 109.9(17) . . ?
O31 W10 O36 85.3(15) . . ?
O37 W10 O34 94.9(16) . . ?
O31 W10 O34 84.5(15) . . ?
O36 W10 O34 154.3(13) . . ?
O37 W10 O35 111.7(15) . . ?
O31 W10 O35 149.5(13) . . ?
O36 W10 O35 87.7(14) . . ?
O34 W10 O35 89.4(14) . . ?
O37 W10 O3A 152.1(14) . 2_677 ?
O31 W10 O3A 54.3(13) . 2_677 ?
O36 W10 O3A 65.7(14) . 2_677 ?
O34 W10 O3A 89.3(12) . 2_677 ?
O35 W10 O3A 95.9(11) . 2_677 ?
O37 W10 O4A 156.9(14) . . ?
O31 W10 O4A 88.3(13) . . ?
O36 W10 O4A 92.6(13) . . ?
O34 W10 O4A 63.6(12) . . ?
O35 W10 O4A 62.4(11) . . ?
O3A W10 O4A 43.6(5) 2_677 . ?
O39 W11 O25 108.0(15) . . ?
O39 W11 O34 100.7(15) . . ?
O25 W11 O34 88.5(15) . . ?
O39 W11 O29 106.4(14) . 2_677 ?
O25 W11 O29 145.5(14) . 2_677 ?
O34 W11 O29 87.3(14) . 2_677 ?
O39 W11 O38 102.8(15) . . ?
O25 W11 O38 89.3(14) . . ?
O34 W11 O38 155.9(14) . . ?
O29 W11 O38 81.1(13) 2_677 . ?
O39 W11 O2A 159.7(13) . 2_677 ?
O25 W11 O2A 62.1(14) . 2_677 ?
O34 W11 O2A 96.8(11) . 2_677 ?
O29 W11 O2A 84.5(12) 2_677 2_677 ?
O38 W11 O2A 61.3(12) . 2_677 ?
O39 W11 O4A 156.3(13) . . ?
O25 W11 O4A 90.2(13) . . ?
O34 W11 O4A 63.8(12) . . ?
O29 W11 O4A 57.5(12) 2_677 . ?
O38 W11 O4A 92.2(12) . . ?
O2A W11 O4A 43.6(5) 2_677 . ?
O40 W12 O26 102.2(19) . . ?
O40 W12 O36 97.7(16) . 2_677 ?
O26 W12 O36 86.8(14) . 2_677 ?
O40 W12 O32 103.7(19) . 2_677 ?
O26 W12 O32 153.6(16) . 2_677 ?
O36 W12 O32 84.9(14) 2_677 2_677 ?
O40 W12 O38 106.0(16) . . ?
O26 W12 O38 90.6(15) . . ?
O36 W12 O38 156.2(15) 2_677 . ?
O32 W12 O38 87.0(14) 2_677 . ?
O40 W12 O2A 159.9(16) . 2_677 ?
O26 W12 O2A 62.6(14) . 2_677 ?
O36 W12 O2A 94.6(13) 2_677 2_677 ?
O32 W12 O2A 93.1(14) 2_677 2_677 ?
O38 W12 O2A 63.5(13) . 2_677 ?
P1 O1 O2 54.8(6) . 2_776 ?
P1 O1 W2 126(2) . 2_776 ?
O2 O1 W2 132(2) 2_776 2_776 ?
P1 O1 W1 124(2) . 2_776 ?
O2 O1 W1 126(2) 2_776 2_776 ?
W2 O1 W1 94.6(9) 2_776 2_776 ?
P1 O1 W3 118(2) . 2_776 ?
O2 O1 W3 63(2) 2_776 2_776 ?
W2 O1 W3 94.0(9) 2_776 2_776 ?
W1 O1 W3 92.0(10) 2_776 2_776 ?
P1 O2 O4 55.7(6) . 2_776 ?
P1 O2 O1 55.8(6) . 2_776 ?
O4 O2 O1 91.8(11) 2_776 2_776 ?
P1 O2 O3 55.3(6) . 2_776 ?
O4 O2 O3 91.3(11) 2_776 2_776 ?
O1 O2 O3 90.5(11) 2_776 2_776 ?
P1 O2 W3 129(2) . . ?
O4 O2 W3 133(2) 2_776 . ?
O1 O2 W3 73(2) 2_776 . ?
O3 O2 W3 132(2) 2_776 . ?
P1 O2 W4 123(2) . . ?
O4 O2 W4 123(2) 2_776 . ?
O1 O2 W4 138(2) 2_776 . ?
O3 O2 W4 67.9(19) 2_776 . ?
W3 O2 W4 94.7(8) . . ?
P1 O3 O2 54.3(6) . 2_776 ?
P1 O3 W5 128(2) . 2_776 ?
O2 O3 W5 132(2) 2_776 2_776 ?
P1 O3 W4 123(2) . 2_776 ?
O2 O3 W4 69.4(19) 2_776 2_776 ?
W5 O3 W4 95.2(8) 2_776 2_776 ?
P1 O3 W2 118(2) . . ?
O2 O3 W2 130(2) 2_776 . ?
W5 O3 W2 93.6(9) 2_776 . ?
W4 O3 W2 90.1(10) 2_776 . ?
P1 O4 O2 55.0(6) . 2_776 ?
P1 O4 W6 130(2) . . ?
O2 O4 W6 75(2) 2_776 . ?
P1 O4 W1 121(2) . . ?
O2 O4 W1 138(2) 2_776 . ?
W6 O4 W1 94.4(8) . . ?
W2 O5 W1 131.2(19) . . ?
W1 O6 W3 142(2) . . ?
W5 O7 W1 143(2) . . ?
W6 O8 W1 144(2) . . ?
W2 O10 C22 108.0(17) . 2_776 ?
W2 O10 W3 145(2) . . ?
C22 O10 W3 80.4(16) 2_776 . ?
W2 O11 W5 142.2(18) . 2_776 ?
W3 O13 W4 141(2) . . ?
W3 O14 W6 141.8(17) . 2_776 ?
W5 O16 W4 132(2) . . ?
W4 O17 W2 139.8(18) . 2_776 ?
W4 O18 W6 144.5(18) . 2_776 ?
W5 O20 W6 137.4(18) . . ?
W7 O23 W8 135.2(19) . . ?
W9 O24 W7 145.6(19) . . ?
W11 O25 W7 153(2) . . ?
W12 O26 W7 150(2) . . ?
W8 O28 W9 134.1(16) . . ?
W8 O29 W11 146.2(18) . 2_677 ?
W10 O31 W9 153(2) . . ?
W12 O32 W9 137.0(18) 2_677 . ?
W11 O34 W10 140.7(18) . . ?
W8 O35 W10 137.8(17) 2_677 . ?
W12 O36 W10 142(2) 2_677 . ?
W12 O38 W11 134.3(17) . . ?
P2 O41 Er1 157.3(18) . . ?
C3 O42 P2 123.0(17) . . ?
C6 O43 P2 122.2(18) . . ?
P3 O44 Er1 146.7(17) . . ?
C9 O45 P3 127.1(18) . . ?
C12 O46 P3 129(2) . . ?
P4 O47 Er1 156(2) . . ?
C17 O48 P4 137(2) . . ?
C20 O49 P4 137.8(14) . . ?
P5 O50 Er1 150.0(17) . . ?
P5 O51 C23 134(2) . . ?
C26 O52 P5 129(2) . . ?
P6 O53 Er1 147.9(14) . . ?
C31 O54 P6 119.6(11) . . ?
P6 O55 C34 138.9(13) . . ?
P7 O56 Er1 150.1(18) . . ?
C37 O57 P7 133.9(15) . . ?
C40 O58 P7 127(2) . . ?
Er1 O59 H59A 111.0 . . ?
Er1 O59 H59B 107.7 . . ?
H59A O59 H59B 113.3 . . ?
Er1 O60 H60C 98.9 . . ?
Er1 O60 H60D 141.5 . . ?
H60C O60 H60D 108.3 . . ?
P1A O1A O4A 54.9(6) . 2_677 ?
P1A O1A W7 133(2) . . ?
O4A O1A W7 137(2) 2_677 . ?
P1A O1A W8 120.1(18) . . ?
O4A O1A W8 65.7(18) 2_677 . ?
W7 O1A W8 95.0(7) . . ?
P1A O2A O4A 54.6(6) . 2_677 ?
P1A O2A W12 129(2) . 2_677 ?
O4A O2A W12 140(2) 2_677 2_677 ?
P1A O2A W11 124.5(19) . 2_677 ?
O4A O2A W11 70.7(19) 2_677 2_677 ?
W12 O2A W11 97.7(7) 2_677 2_677 ?
P1A O3A W9 130(2) . 2_677 ?
P1A O3A W10 123.4(18) . 2_677 ?
W9 O3A W10 95.9(7) 2_677 2_677 ?
P1A O4A O1A 55.1(6) . 2_677 ?
P1A O4A O2A 55.1(6) . 2_677 ?
O1A O4A O2A 90.7(11) 2_677 2_677 ?
P1A O4A W8 125.7(19) . 2_677 ?
O1A O4A W8 71.0(19) 2_677 2_677 ?
O2A O4A W8 125(2) 2_677 2_677 ?
P1A O4A W10 122.2(18) . . ?
O1A O4A W10 127(2) 2_677 . ?
O2A O4A W10 134(2) 2_677 . ?
W8 O4A W10 94.6(8) 2_677 . ?
P1A O4A W11 120.1(19) . . ?
O1A O4A W11 139(2) 2_677 . ?
O2A O4A W11 65.7(18) 2_677 . ?
W8 O4A W11 94.5(8) 2_677 . ?
W10 O4A W11 91.5(9) . . ?
O2 P1 O2 180.00(3) 2_776 . ?
O2 P1 O4 69.3(10) 2_776 . ?
O2 P1 O4 110.7(10) . . ?
O2 P1 O4 110.7(10) 2_776 2_776 ?
O2 P1 O4 69.3(10) . 2_776 ?
O4 P1 O4 180(3) . 2_776 ?
O2 P1 O1 69.5(9) 2_776 . ?
O2 P1 O1 110.5(9) . . ?
O4 P1 O1 108.9(9) . . ?
O4 P1 O1 71.1(9) 2_776 . ?
O2 P1 O1 110.5(10) 2_776 2_776 ?
O2 P1 O1 69.5(9) . 2_776 ?
O4 P1 O1 71.1(9) . 2_776 ?
O4 P1 O1 108.9(9) 2_776 2_776 ?
O1 P1 O1 180.000(15) . 2_776 ?
O2 P1 O3 109.7(9) 2_776 2_776 ?
O2 P1 O3 70.3(9) . 2_776 ?
O4 P1 O3 70.9(9) . 2_776 ?
O4 P1 O3 109.1(9) 2_776 2_776 ?
O1 P1 O3 72.1(9) . 2_776 ?
O1 P1 O3 107.9(9) 2_776 2_776 ?
O2 P1 O3 70.3(9) 2_776 . ?
O2 P1 O3 109.7(9) . . ?
O4 P1 O3 109.1(9) . . ?
O4 P1 O3 70.9(9) 2_776 . ?
O1 P1 O3 107.9(9) . . ?
O1 P1 O3 72.1(9) 2_776 . ?
O3 P1 O3 180.0 2_776 . ?
O41 P2 O43 115.2(15) . . ?
O41 P2 O42 107.1(15) . . ?
O43 P2 O42 110.1(13) . . ?
O41 P2 C1 110.5(14) . . ?
O43 P2 C1 104.0(10) . . ?
O42 P2 C1 109.9(11) . . ?
O44 P3 O46 107.0(16) . . ?
O44 P3 O45 112.1(15) . . ?
O46 P3 O45 109.9(14) . . ?
O44 P3 C2 117.6(14) . . ?
O46 P3 C2 111.1(11) . . ?
O45 P3 C2 98.9(10) . . ?
O47 P4 O49 111.5(18) . . ?
O47 P4 O48 116.4(18) . . ?
O49 P4 O48 104.1(15) . . ?
O47 P4 C15 111.9(15) . . ?
O49 P4 C15 107.2(12) . . ?
O48 P4 C15 105.0(10) . . ?
O51 P5 O50 107.5(17) . . ?
O51 P5 C16 116.1(14) . . ?
O50 P5 C16 113.7(13) . . ?
O51 P5 O52 103.4(14) . . ?
O50 P5 O52 108.1(16) . . ?
C16 P5 O52 107.3(10) . . ?
O55 P6 O53 113.3(13) . . ?
O55 P6 O54 105.4(12) . . ?
O53 P6 O54 100.9(12) . . ?
O55 P6 C29 118.4(11) . . ?
O53 P6 C29 111.5(12) . . ?
O54 P6 C29 105.3(9) . . ?
O57 P7 O56 108.0(18) . . ?
O57 P7 O58 105.4(15) . . ?
O56 P7 O58 114.5(17) . . ?
O57 P7 C30 106.6(10) . . ?
O56 P7 C30 110.7(13) . . ?
O58 P7 C30 111.2(11) . . ?
O4A P1A O4A 179.996(13) 2_677 . ?
O4A P1A O1A 70.0(9) 2_677 . ?
O4A P1A O1A 110.0(9) . . ?
O4A P1A O1A 110.0(9) 2_677 2_677 ?
O4A P1A O1A 70.0(9) . 2_677 ?
O1A P1A O1A 180(3) . 2_677 ?
O4A P1A O3A 70.5(9) 2_677 . ?
O4A P1A O3A 109.5(10) . . ?
O1A P1A O3A 109.4(9) . . ?
O1A P1A O3A 70.6(9) 2_677 . ?
O4A P1A O3A 109.5(10) 2_677 2_677 ?
O4A P1A O3A 70.5(9) . 2_677 ?
O1A P1A O3A 70.6(9) . 2_677 ?
O1A P1A O3A 109.4(9) 2_677 2_677 ?
O3A P1A O3A 180.00(3) . 2_677 ?
O4A P1A O2A 70.3(9) 2_677 . ?
O4A P1A O2A 109.7(9) . . ?
O1A P1A O2A 109.3(10) . . ?
O1A P1A O2A 70.7(9) 2_677 . ?
O3A P1A O2A 109.0(9) . . ?
O3A P1A O2A 71.0(9) 2_677 . ?
O4A P1A O2A 109.7(9) 2_677 2_677 ?
O4A P1A O2A 70.3(9) . 2_677 ?
O1A P1A O2A 70.7(9) . 2_677 ?
O1A P1A O2A 109.3(10) 2_677 2_677 ?
O3A P1A O2A 71.0(9) . 2_677 ?
O3A P1A O2A 109.0(9) 2_677 2_677 ?
O2A P1A O2A 179.997(14) . 2_677 ?
C2 C1 P2 130.7(5) . . ?
C2 C1 H1A 104.6 . . ?
P2 C1 H1A 104.6 . . ?
C2 C1 H1B 104.6 . . ?
P2 C1 H1B 104.6 . . ?
H1A C1 H1B 105.7 . . ?
C1 C2 P3 115.5(5) . . ?
C1 C2 H2A 108.4 . . ?
P3 C2 H2A 108.4 . . ?
C1 C2 H2B 108.4 . . ?
P3 C2 H2B 108.4 . . ?
H2A C2 H2B 107.5 . . ?
O42 C3 C5 108.5(9) . . ?
O42 C3 C4 108.9(9) . . ?
C5 C3 C4 112.2 . . ?
O42 C3 H3 109.0 . . ?
C5 C3 H3 109.0 . . ?
C4 C3 H3 109.0 . . ?
C3 C4 H4A 109.5 . . ?
C3 C4 H4B 109.5 . . ?
H4A C4 H4B 109.5 . . ?
C3 C4 H4C 109.5 . . ?
H4A C4 H4C 109.5 . . ?
H4B C4 H4C 109.5 . . ?
C3 C5 H5A 109.5 . . ?
C3 C5 H5B 109.5 . . ?
H5A C5 H5B 109.5 . . ?
C3 C5 H5C 109.5 . . ?
H5A C5 H5C 109.5 . . ?
H5B C5 H5C 109.5 . . ?
O43 C6 C8 109.2(9) . . ?
O43 C6 C7 109.6(10) . . ?
C8 C6 C7 111.6 . . ?
O43 C6 H6 108.8 . . ?
C8 C6 H6 108.8 . . ?
C7 C6 H6 108.8 . . ?
C6 C7 H7A 109.5 . . ?
C6 C7 H7B 109.5 . . ?
H7A C7 H7B 109.5 . . ?
C6 C7 H7C 109.5 . . ?
H7A C7 H7C 109.5 . . ?
H7B C7 H7C 109.5 . . ?
C6 C8 H8A 109.5 . . ?
C6 C8 H8B 109.5 . . ?
H8A C8 H8B 109.5 . . ?
C6 C8 H8C 109.5 . . ?
H8A C8 H8C 109.5 . . ?
H8B C8 H8C 109.5 . . ?
O45 C9 C10 108.3(9) . . ?
O45 C9 C11 108.4(10) . . ?
C10 C9 C11 111.5 . . ?
O45 C9 H9 109.6 . . ?
C10 C9 H9 109.6 . . ?
C11 C9 H9 109.6 . . ?
C9 C10 H10A 109.5 . . ?
C9 C10 H10B 109.5 . . ?
H10A C10 H10B 109.5 . . ?
C9 C10 H10C 109.5 . . ?
H10A C10 H10C 109.5 . . ?
H10B C10 H10C 109.5 . . ?
C9 C11 H11A 109.5 . . ?
C9 C11 H11B 109.5 . . ?
H11A C11 H11B 109.5 . . ?
C9 C11 H11C 109.5 . . ?
H11A C11 H11C 109.5 . . ?
H11B C11 H11C 109.5 . . ?
O46 C12 C13 108.5(10) . . ?
O46 C12 C14 110.1(9) . . ?
C13 C12 C14 111.2 . . ?
O46 C12 H12 109.0 . . ?
C13 C12 H12 109.0 . . ?
C14 C12 H12 109.0 . . ?
C12 C13 H13A 109.5 . . ?
C12 C13 H13B 109.5 . . ?
H13A C13 H13B 109.5 . . ?
C12 C13 H13C 109.5 . . ?
H13A C13 H13C 109.5 . . ?
H13B C13 H13C 109.5 . . ?
C12 C14 H14A 109.5 . . ?
C12 C14 H14B 109.5 . . ?
H14A C14 H14B 109.5 . . ?
C12 C14 H14C 109.5 . . ?
H14A C14 H14C 109.5 . . ?
H14B C14 H14C 109.5 . . ?
C16 C15 P4 121.1(4) . . ?
C16 C15 H15A 107.1 . . ?
P4 C15 H15A 107.1 . . ?
C16 C15 H15B 107.1 . . ?
P4 C15 H15B 107.1 . . ?
H15A C15 H15B 106.8 . . ?
C15 C16 P5 119.1(6) . . ?
C15 C16 H16A 107.5 . . ?
P5 C16 H16A 107.5 . . ?
C15 C16 H16B 107.5 . . ?
P5 C16 H16B 107.5 . . ?
H16A C16 H16B 107.0 . . ?
O48 C17 C19 111.4(9) . . ?
O48 C17 C18 111.5(10) . . ?
C19 C17 C18 113.4 . . ?
O48 C17 H17 106.7 . . ?
C19 C17 H17 106.7 . . ?
C18 C17 H17 106.7 . . ?
C17 C18 H18A 109.5 . . ?
C17 C18 H18B 109.5 . . ?
H18A C18 H18B 109.5 . . ?
C17 C18 H18C 109.5 . . ?
H18A C18 H18C 109.5 . . ?
H18B C18 H18C 109.5 . . ?
C17 C19 H19A 109.5 . . ?
C17 C19 H19B 109.5 . . ?
H19A C19 H19B 109.5 . . ?
C17 C19 H19C 109.5 . . ?
H19A C19 H19C 109.5 . . ?
H19B C19 H19C 109.5 . . ?
O49 C20 C21 109.9(8) . . ?
O49 C20 C22 110.0(9) . . ?
C21 C20 C22 113.8 . . ?
O49 C20 H20 107.6 . . ?
C21 C20 H20 107.6 . . ?
C22 C20 H20 107.6 . . ?
C20 C21 H21A 109.5 . . ?
C20 C21 H21B 109.5 . . ?
H21A C21 H21B 109.5 . . ?
C20 C21 H21C 109.5 . . ?
H21A C21 H21C 109.5 . . ?
H21B C21 H21C 109.5 . . ?
C20 C22 O10 121.1(11) . 2_776 ?
C20 C22 W3 163.7(3) . 2_776 ?
O10 C22 W3 51.5(10) 2_776 2_776 ?
C20 C22 H22A 109.5 . . ?
O10 C22 H22A 65.1 2_776 . ?
W3 C22 H22A 54.8 2_776 . ?
C20 C22 H22B 109.5 . . ?
O10 C22 H22B 128.2 2_776 . ?
W3 C22 H22B 82.2 2_776 . ?
H22A C22 H22B 109.5 . . ?
C20 C22 H22C 109.5 . . ?
O10 C22 H22C 44.5 2_776 . ?
W3 C22 H22C 75.7 2_776 . ?
H22A C22 H22C 109.5 . . ?
H22B C22 H22C 109.5 . . ?
O51 C23 C25 109.0(9) . . ?
O51 C23 C24 111.5(9) . . ?
C25 C23 C24 113.2 . . ?
O51 C23 H23 107.6 . . ?
C25 C23 H23 107.6 . . ?
C24 C23 H23 107.6 . . ?
C23 C24 H24A 109.5 . . ?
C23 C24 H24B 109.5 . . ?
H24A C24 H24B 109.5 . . ?
C23 C24 H24C 109.5 . . ?
H24A C24 H24C 109.5 . . ?
H24B C24 H24C 109.5 . . ?
C23 C25 H25A 109.5 . . ?
C23 C25 H25B 109.5 . . ?
H25A C25 H25B 109.5 . . ?
C23 C25 H25C 109.5 . . ?
H25A C25 H25C 109.5 . . ?
H25B C25 H25C 109.5 . . ?
O52 C26 C27 110.2(9) . . ?
O52 C26 C28 110.2(10) . . ?
C27 C26 C28 111.4 . . ?
O52 C26 H26 108.3 . . ?
C27 C26 H26 108.3 . . ?
C28 C26 H26 108.3 . . ?
C26 C27 H27A 109.5 . . ?
C26 C27 H27B 109.5 . . ?
H27A C27 H27B 109.5 . . ?
C26 C27 H27C 109.5 . . ?
H27A C27 H27C 109.5 . . ?
H27B C27 H27C 109.5 . . ?
C26 C28 H28A 109.5 . . ?
C26 C28 H28B 109.5 . . ?
H28A C28 H28B 109.5 . . ?
C26 C28 H28C 109.5 . . ?
H28A C28 H28C 109.5 . . ?
H28B C28 H28C 109.5 . . ?
C30 C29 P6 122.4(6) . . ?
C30 C29 H29A 106.7 . . ?
P6 C29 H29A 106.7 . . ?
C30 C29 H29B 106.7 . . ?
P6 C29 H29B 106.7 . . ?
H29A C29 H29B 106.6 . . ?
C29 C30 P7 119.2(6) . . ?
C29 C30 H30A 107.5 . . ?
P7 C30 H30A 107.5 . . ?
C29 C30 H30B 107.5 . . ?
P7 C30 H30B 107.5 . . ?
H30A C30 H30B 107.0 . . ?
O54 C31 C33 108.9(7) . . ?
O54 C31 C32 109.7(7) . . ?
C33 C31 C32 112.8 . . ?
O54 C31 H31 108.5 . . ?
C33 C31 H31 108.5 . . ?
C32 C31 H31 108.5 . . ?
C31 C32 H32A 109.5 . . ?
C31 C32 H32B 109.5 . . ?
H32A C32 H32B 109.5 . . ?
C31 C32 H32C 109.5 . . ?
H32A C32 H32C 109.5 . . ?
H32B C32 H32C 109.5 . . ?
C31 C33 H33A 109.5 . . ?
C31 C33 H33B 109.5 . . ?
H33A C33 H33B 109.5 . . ?
C31 C33 H33C 109.5 . . ?
H33A C33 H33C 109.5 . . ?
H33B C33 H33C 109.5 . . ?
O55 C34 C35 115.7(8) . . ?
O55 C34 C36 113.6(7) . . ?
C35 C34 C36 114.4 . . ?
O55 C34 H34 103.7 . . ?
C35 C34 H34 103.7 . . ?
C36 C34 H34 103.7 . . ?
C34 C35 H35A 109.5 . . ?
C34 C35 H35B 109.5 . . ?
H35A C35 H35B 109.5 . . ?
C34 C35 H35C 109.5 . . ?
H35A C35 H35C 109.5 . . ?
H35B C35 H35C 109.5 . . ?
C34 C36 H36A 109.5 . . ?
C34 C36 H36B 109.5 . . ?
H36A C36 H36B 109.5 . . ?
C34 C36 H36C 109.5 . . ?
H36A C36 H36C 109.5 . . ?
H36B C36 H36C 109.5 . . ?
O57 C37 C38 110.3(9) . . ?
O57 C37 C39 110.8(10) . . ?
C38 C37 C39 114.0 . . ?
O57 C37 H37 107.2 . . ?
C38 C37 H37 107.2 . . ?
C39 C37 H37 107.2 . . ?
C37 C38 H38A 109.5 . . ?
C37 C38 H38B 109.5 . . ?
H38A C38 H38B 109.5 . . ?
C37 C38 H38C 109.5 . . ?
H38A C38 H38C 109.5 . . ?
H38B C38 H38C 109.5 . . ?
C37 C39 H39A 109.5 . . ?
C37 C39 H39B 109.5 . . ?
H39A C39 H39B 109.5 . . ?
C37 C39 H39C 109.5 . . ?
H39A C39 H39C 109.5 . . ?
H39B C39 H39C 109.5 . . ?
O58 C40 C41 110.3(9) . . ?
O58 C40 C42 108.3(9) . . ?
C41 C40 C42 111.9 . . ?
O58 C40 H40 108.8 . . ?
C41 C40 H40 108.8 . . ?
C42 C40 H40 108.8 . . ?
C40 C41 H41A 109.5 . . ?
C40 C41 H41B 109.5 . . ?
H41A C41 H41B 109.5 . . ?
C40 C41 H41C 109.5 . . ?
H41A C41 H41C 109.5 . . ?
H41B C41 H41C 109.5 . . ?
C40 C42 H42A 109.5 . . ?
C40 C42 H42B 109.5 . . ?
H42A C42 H42B 109.5 . . ?
C40 C42 H42C 109.5 . . ?
H42A C42 H42C 109.5 . . ?
H42B C42 H42C 109.5 . . ?

loop_
_geom_bond_atom_site_label_1
_geom_bond_atom_site_label_2
_geom_bond_distance
_geom_bond_site_symmetry_2
_geom_bond_publ_flag
Er1 O60 2.18(3) . ?
Er1 O41 2.27(3) . ?
Er1 O44 2.35(3) . ?
Er1 O56 2.35(3) . ?
Er1 O47 2.36(3) . ?
Er1 O50 2.36(3) . ?
Er1 O53 2.44(2) . ?
Er1 O59 2.45(3) . ?
Er1 H60C 2.4608 . ?
W1 O9 1.79(3) . ?
W1 O6 1.88(3) . ?
W1 O5 1.97(3) . ?
W1 O7 2.00(3) . ?
W1 O8 2.02(4) . ?
W1 O1 2.45(4) 2_776 ?
W1 O4 2.50(4) . ?
W2 O12 1.71(3) . ?
W2 O10 1.74(3) . ?
W2 O11 1.756(10) . ?
W2 O5 1.93(4) . ?
W2 O17 2.00(3) 2_776 ?
W2 O1 2.39(4) 2_776 ?
W2 O3 2.53(4) . ?
W3 O14 1.83(4) . ?
W3 O13 1.85(3) . ?
W3 O15 1.85(4) . ?
W3 O6 1.90(3) . ?
W3 O10 2.02(4) . ?
W3 O2 2.35(3) . ?
W3 O1 2.51(4) 2_776 ?
W3 C22 2.545(19) 2_776 ?
W4 O17 1.77(3) . ?
W4 O19 1.79(3) . ?
W4 O18 1.79(3) . ?
W4 O13 1.93(3) . ?
W4 O16 2.03(3) . ?
W4 O3 2.47(3) 2_776 ?
W4 O2 2.50(3) . ?
W5 O21 1.67(3) . ?
W5 O7 1.77(3) . ?
W5 O20 1.80(3) . ?
W5 O16 1.87(3) . ?
W5 O11 2.02(2) 2_776 ?
W5 O3 2.36(3) 2_776 ?
W6 O8 1.73(4) . ?
W6 O22 1.73(4) . ?
W6 O14 1.95(4) 2_776 ?
W6 O18 1.95(3) 2_776 ?
W6 O20 2.05(3) . ?
W6 O4 2.34(3) . ?
W7 O23 1.78(3) . ?
W7 O27 1.80(3) . ?
W7 O26 1.90(4) . ?
W7 O25 1.94(3) . ?
W7 O24 1.94(3) . ?
W7 O1A 2.32(3) . ?
W8 O30 1.69(3) . ?
W8 O29 1.83(3) . ?
W8 O28 1.89(3) . ?
W8 O35 1.90(3) 2_677 ?
W8 O23 2.05(3) . ?
W8 O4A 2.40(3) 2_677 ?
W8 O1A 2.49(3) . ?
W9 O33 1.73(3) . ?
W9 O24 1.78(3) . ?
W9 O31 1.92(3) . ?
W9 O32 1.97(4) . ?
W9 O28 1.98(3) . ?
W9 O3A 2.36(3) 2_677 ?
W10 O37 1.68(3) . ?
W10 O31 1.74(3) . ?
W10 O36 1.88(3) . ?
W10 O34 1.92(3) . ?
W10 O35 1.93(3) . ?
W10 O3A 2.44(3) 2_677 ?
W10 O4A 2.47(3) . ?
W11 O39 1.64(3) . ?
W11 O25 1.72(3) . ?
W11 O34 1.85(3) . ?
W11 O29 1.93(3) 2_677 ?
W11 O38 1.96(3) . ?
W11 O2A 2.41(3) 2_677 ?
W11 O4A 2.49(3) . ?
W12 O40 1.59(4) . ?
W12 O26 1.81(3) . ?
W12 O36 1.87(3) 2_677 ?
W12 O32 1.88(3) 2_677 ?
W12 O38 1.91(3) . ?
W12 O2A 2.33(3) 2_677 ?
O1 P1 1.582(10) . ?
O1 O2 1.79(3) 2_776 ?
O2 P1 1.563(10) . ?
O2 O4 1.79(3) 2_776 ?
O2 O3 1.81(3) 2_776 ?
O3 P1 1.583(10) . ?
O4 P1 1.575(10) . ?
O10 C22 1.92(4) 2_776 ?
O41 P2 1.53(3) . ?
O42 C3 1.435(9) . ?
O42 P2 1.55(2) . ?
O43 C6 1.436(9) . ?
O43 P2 1.54(3) . ?
O44 P3 1.47(3) . ?
O45 C9 1.436(9) . ?
O45 P3 1.57(2) . ?
O46 C12 1.434(9) . ?
O46 P3 1.50(2) . ?
O47 P4 1.30(3) . ?
O48 C17 1.427(9) . ?
O48 P4 1.58(2) . ?
O49 C20 1.432(9) . ?
O49 P4 1.550(9) . ?
O50 P5 1.45(3) . ?
O51 P5 1.38(2) . ?
O51 C23 1.437(9) . ?
O52 C26 1.434(9) . ?
O52 P5 1.68(3) . ?
O53 P6 1.52(2) . ?
O54 C31 1.430(9) . ?
O54 P6 1.655(19) . ?
O55 P6 1.402(17) . ?
O55 C34 1.405(8) . ?
O56 P7 1.45(3) . ?
O57 C37 1.425(9) . ?
O57 P7 1.43(2) . ?
O58 C40 1.436(9) . ?
O58 P7 1.53(3) . ?
O59 H59A 0.8500 . ?
O59 H59B 0.8499 . ?
O60 H60C 0.8500 . ?
O60 H60D 0.8500 . ?
O1A P1A 1.580(10) . ?
O1A O4A 1.81(3) 2_677 ?
O2A P1A 1.585(10) . ?
O2A O4A 1.82(3) 2_677 ?
O3A P1A 1.581(10) . ?
O4A P1A 1.575(10) . ?
P2 C1 1.665(8) . ?
P3 C2 1.670(9) . ?
P4 C15 1.659(9) . ?
P5 C16 1.667(8) . ?
P6 C29 1.672(8) . ?
P7 C30 1.666(9) . ?
C1 C2 1.5304(11) . ?
C1 H1A 0.9700 . ?
C1 H1B 0.9700 . ?
C2 H2A 0.9700 . ?
C2 H2B 0.9700 . ?
C3 C5 1.5295(11) . ?
C3 C4 1.5306(11) . ?
C3 H3 0.9800 . ?
C4 H4A 0.9600 . ?
C4 H4B 0.9600 . ?
C4 H4C 0.9600 . ?
C5 H5A 0.9600 . ?
C5 H5B 0.9600 . ?
C5 H5C 0.9600 . ?
C6 C8 1.5315(12) . ?
C6 C7 1.5346(12) . ?
C6 H6 0.9800 . ?
C7 H7A 0.9600 . ?
C7 H7B 0.9600 . ?
C7 H7C 0.9600 . ?
C8 H8A 0.9600 . ?
C8 H8B 0.9600 . ?
C8 H8C 0.9600 . ?
C9 C10 1.5340(12) . ?
C9 C11 1.5375(11) . ?
C9 H9 0.9800 . ?
C10 H10A 0.9600 . ?
C10 H10B 0.9600 . ?
C10 H10C 0.9600 . ?
C11 H11A 0.9600 . ?
C11 H11B 0.9600 . ?
C11 H11C 0.9600 . ?
C12 C13 1.5314(12) . ?
C12 C14 1.5318(11) . ?
C12 H12 0.9800 . ?
C13 H13A 0.9600 . ?
C13 H13B 0.9600 . ?
C13 H13C 0.9600 . ?
C14 H14A 0.9600 . ?
C14 H14B 0.9600 . ?
C14 H14C 0.9600 . ?
C15 C16 1.5327(11) . ?
C15 H15A 0.9700 . ?
C15 H15B 0.9700 . ?
C16 H16A 0.9700 . ?
C16 H16B 0.9700 . ?
C17 C19 1.5216(11) . ?
C17 C18 1.5230(12) . ?
C17 H17 0.9800 . ?
C18 H18A 0.9600 . ?
C18 H18B 0.9600 . ?
C18 H18C 0.9600 . ?
C19 H19A 0.9600 . ?
C19 H19B 0.9600 . ?
C19 H19C 0.9600 . ?
C20 C21 1.5271(11) . ?
C20 C22 1.5311(12) . ?
C20 H20 0.9800 . ?
C21 H21A 0.9600 . ?
C21 H21B 0.9600 . ?
C21 H21C 0.9600 . ?
C22 H22A 0.9600 . ?
C22 H22B 0.9600 . ?
C22 H22C 0.9600 . ?
C23 C25 1.5247(12) . ?
C23 C24 1.5260(12) . ?
C23 H23 0.9800 . ?
C24 H24A 0.9600 . ?
C24 H24B 0.9600 . ?
C24 H24C 0.9600 . ?
C25 H25A 0.9600 . ?
C25 H25B 0.9600 . ?
C25 H25C 0.9600 . ?
C26 C27 1.5297(11) . ?
C26 C28 1.5325(12) . ?
C26 H26 0.9800 . ?
C27 H27A 0.9600 . ?
C27 H27B 0.9600 . ?
C27 H27C 0.9600 . ?
C28 H28A 0.9600 . ?
C28 H28B 0.9600 . ?
C28 H28C 0.9600 . ?
C29 C30 1.5402(11) . ?
C29 H29A 0.9700 . ?
C29 H29B 0.9700 . ?
C30 H30A 0.9700 . ?
C30 H30B 0.9700 . ?
C31 C33 1.5293(12) . ?
C31 C32 1.5295(11) . ?
C31 H31 0.9800 . ?
C32 H32A 0.9600 . ?
C32 H32B 0.9600 . ?
C32 H32C 0.9600 . ?
C33 H33A 0.9600 . ?
C33 H33B 0.9600 . ?
C33 H33C 0.9600 . ?
C34 C35 1.5173(11) . ?
C34 C36 1.5199(11) . ?
C34 H34 0.9800 . ?
C35 H35A 0.9600 . ?
C35 H35B 0.9600 . ?
C35 H35C 0.9600 . ?
C36 H36A 0.9600 . ?
C36 H36B 0.9600 . ?
C36 H36C 0.9600 . ?
C37 C38 1.5246(11) . ?
C37 C39 1.5252(11) . ?
C37 H37 0.9800 . ?
C38 H38A 0.9600 . ?
C38 H38B 0.9600 . ?
C38 H38C 0.9600 . ?
C39 H39A 0.9600 . ?
C39 H39B 0.9600 . ?
C39 H39C 0.9600 . ?
C40 C41 1.5316(12) . ?
C40 C42 1.5349(11) . ?
C40 H40 0.9800 . ?
C41 H41A 0.9600 . ?
C41 H41B 0.9600 . ?
C41 H41C 0.9600 . ?
C42 H42A 0.9600 . ?
C42 H42B 0.9600 . ?
C42 H42C 0.9600 . ?

loop_
_geom_torsion_atom_site_label_1
_geom_torsion_atom_site_label_2
_geom_torsion_atom_site_label_3
_geom_torsion_atom_site_label_4
_geom_torsion
_geom_torsion_site_symmetry_1
_geom_torsion_site_symmetry_2
_geom_torsion_site_symmetry_3
_geom_torsion_site_symmetry_4
_geom_torsion_publ_flag
O9 W1 O6 W3 -150(3) . . . . ?
O5 W1 O6 W3 -48(3) . . . . ?
O7 W1 O6 W3 108(3) . . . . ?
O8 W1 O6 W3 38(4) . . . . ?
O1 W1 O6 W3 15(2) 2_776 . . . ?
O4 W1 O6 W3 49(3) . . . . ?
O14 W3 O6 W1 -40(5) . . . . ?
O13 W3 O6 W1 -114(3) . . . . ?
O15 W3 O6 W1 146(3) . . . . ?
O10 W3 O6 W1 29(3) . . . . ?
O2 W3 O6 W1 -50(3) . . . . ?
O1 W3 O6 W1 -15(2) 2_776 . . . ?
C22 W3 O6 W1 77(3) 2_776 . . . ?
O21 W5 O7 W1 -129(3) . . . . ?
O20 W5 O7 W1 -34(3) . . . . ?
O16 W5 O7 W1 134(3) . . . . ?
O11 W5 O7 W1 60(5) 2_776 . . . ?
O3 W5 O7 W1 66(3) 2_776 . . . ?
O22 W6 O8 W1 144(3) . . . . ?
O14 W6 O8 W1 -50(5) 2_776 . . . ?
O18 W6 O8 W1 -114(3) 2_776 . . . ?
O20 W6 O8 W1 43(3) . . . . ?
O4 W6 O8 W1 -21(3) . . . . ?
O12 W2 O10 C22 14(3) . . . 2_776 ?
O11 W2 O10 C22 113(2) . . . 2_776 ?
O5 W2 O10 C22 -83(2) . . . 2_776 ?
O17 W2 O10 C22 172.5(18) 2_776 . . 2_776 ?
O1 W2 O10 C22 -142(3) 2_776 . . 2_776 ?
O3 W2 O10 C22 176(2) . . . 2_776 ?
O12 W2 O10 W3 113(3) . . . . ?
O11 W2 O10 W3 -148(4) . . . . ?
O5 W2 O10 W3 16(4) . . . . ?
O17 W2 O10 W3 -89(4) 2_776 . . . ?
O1 W2 O10 W3 -44(3) 2_776 . . . ?
O3 W2 O10 W3 -85(3) . . . . ?
O12 W2 O11 W5 -150(3) . . . 2_776 ?
O10 W2 O11 W5 100(4) . . . 2_776 ?
O5 W2 O11 W5 42(7) . . . 2_776 ?
O17 W2 O11 W5 -48(3) 2_776 . . 2_776 ?
O1 W2 O11 W5 46(3) 2_776 . . 2_776 ?
O3 W2 O11 W5 13(3) . . . 2_776 ?
O14 W3 O13 W4 -56(3) . . . . ?
O15 W3 O13 W4 -170(3) . . . . ?
O6 W3 O13 W4 99(3) . . . . ?
O10 W3 O13 W4 9(4) . . . . ?
O2 W3 O13 W4 9(2) . . . . ?
O1 W3 O13 W4 38(3) 2_776 . . . ?
C22 W3 O13 W4 -138(4) 2_776 . . . ?
O13 W3 O14 W6 56(3) . . . 2_776 ?
O15 W3 O14 W6 155(3) . . . 2_776 ?
O6 W3 O14 W6 -18(5) . . . 2_776 ?
O10 W3 O14 W6 -90(3) . . . 2_776 ?
O2 W3 O14 W6 -7(2) . . . 2_776 ?
O1 W3 O14 W6 -40(3) 2_776 . . 2_776 ?
C22 W3 O14 W6 -136(3) 2_776 . . 2_776 ?
O21 W5 O16 W4 149(2) . . . . ?
O7 W5 O16 W4 -105(2) . . . . ?
O20 W5 O16 W4 -66(6) . . . . ?
O11 W5 O16 W4 43(2) 2_776 . . . ?
O3 W5 O16 W4 -15.6(19) 2_776 . . . ?
O19 W4 O17 W2 166(3) . . . 2_776 ?
O18 W4 O17 W2 -90(3) . . . 2_776 ?
O13 W4 O17 W2 -6(6) . . . 2_776 ?
O16 W4 O17 W2 65(3) . . . 2_776 ?
O3 W4 O17 W2 4(2) 2_776 . . 2_776 ?
O2 W4 O17 W2 -25(3) . . . 2_776 ?
O17 W4 O18 W6 101(3) . . . 2_776 ?
O19 W4 O18 W6 -160(3) . . . 2_776 ?
O13 W4 O18 W6 -56(3) . . . 2_776 ?
O16 W4 O18 W6 7(6) . . . 2_776 ?
O3 W4 O18 W6 34(3) 2_776 . . 2_776 ?
O2 W4 O18 W6 3(3) . . . 2_776 ?
O21 W5 O20 W6 174(3) . . . . ?
O7 W5 O20 W6 66(3) . . . . ?
O16 W5 O20 W6 28(7) . . . . ?
O11 W5 O20 W6 -80(3) 2_776 . . . ?
O3 W5 O20 W6 -18(3) 2_776 . . . ?
O27 W7 O23 W8 -162(2) . . . . ?
O26 W7 O23 W8 92(3) . . . . ?
O25 W7 O23 W8 21(5) . . . . ?
O24 W7 O23 W8 -53(3) . . . . ?
O1A W7 O23 W8 7(2) . . . . ?
O33 W9 O24 W7 -147(3) . . . . ?
O31 W9 O24 W7 105(3) . . . . ?
O32 W9 O24 W7 40(5) . . . . ?
O28 W9 O24 W7 -47(3) . . . . ?
O3A W9 O24 W7 50(3) 2_677 . . . ?
O39 W11 O25 W7 150(4) . . . . ?
O34 W11 O25 W7 -110(5) . . . . ?
O29 W11 O25 W7 -27(6) 2_677 . . . ?
O38 W11 O25 W7 46(5) . . . . ?
O2A W11 O25 W7 -11(4) 2_677 . . . ?
O4A W11 O25 W7 -46(5) . . . . ?
O40 W12 O26 W7 -150(4) . . . . ?
O36 W12 O26 W7 112(4) 2_677 . . . ?
O32 W12 O26 W7 41(6) 2_677 . . . ?
O38 W12 O26 W7 -44(4) . . . . ?
O2A W12 O26 W7 16(3) 2_677 . . . ?
O23 W7 O26 W12 -116(4) . . . . ?
O27 W7 O26 W12 145(4) . . . . ?
O25 W7 O26 W12 37(4) . . . . ?
O24 W7 O26 W12 -31(5) . . . . ?
O1A W7 O26 W12 -48(4) . . . . ?
O30 W8 O28 W9 -159(3) . . . . ?
O29 W8 O28 W9 94(3) . . . . ?
O35 W8 O28 W9 10(6) 2_677 . . . ?
O23 W8 O28 W9 -60(3) . . . . ?
O4A W8 O28 W9 34(3) 2_677 . . . ?
O1A W8 O28 W9 0(2) . . . . ?
O30 W8 O29 W11 147(3) . . . 2_677 ?
O28 W8 O29 W11 -115(3) . . . 2_677 ?
O35 W8 O29 W11 45(3) 2_677 . . 2_677 ?
O23 W8 O29 W11 -36(5) . . . 2_677 ?
O4A W8 O29 W11 -15(2) 2_677 . . 2_677 ?
O1A W8 O29 W11 -45(3) . . . 2_677 ?
O37 W10 O31 W9 -151(4) . . . . ?
O36 W10 O31 W9 -42(5) . . . . ?
O34 W10 O31 W9 115(5) . . . . ?
O35 W10 O31 W9 36(6) . . . . ?
O3A W10 O31 W9 22(4) 2_677 . . . ?
O4A W10 O31 W9 51(5) . . . . ?
O39 W11 O34 W10 -154(3) . . . . ?
O25 W11 O34 W10 98(3) . . . . ?
O29 W11 O34 W10 -48(3) 2_677 . . . ?
O38 W11 O34 W10 13(5) . . . . ?
O2A W11 O34 W10 36(3) 2_677 . . . ?
O4A W11 O34 W10 7(2) . . . . ?
O37 W10 O36 W12 147(3) . . . 2_677 ?
O31 W10 O36 W12 50(3) . . . 2_677 ?
O34 W10 O36 W12 -17(5) . . . 2_677 ?
O35 W10 O36 W12 -101(3) . . . 2_677 ?
O3A W10 O36 W12 -3(3) 2_677 . . 2_677 ?
O4A W10 O36 W12 -39(3) . . . 2_677 ?
O4 O2 P1 O4 180.00(4) 2_776 . . . ?
O1 O2 P1 O4 -59.2(13) 2_776 . . . ?
O3 O2 P1 O4 59.7(12) 2_776 . . . ?
W3 O2 P1 O4 -60(3) . . . . ?
W4 O2 P1 O4 70(3) . . . . ?
O1 O2 P1 O4 120.8(13) 2_776 . . 2_776 ?
O3 O2 P1 O4 -120.3(12) 2_776 . . 2_776 ?
W3 O2 P1 O4 120(3) . . . 2_776 ?
W4 O2 P1 O4 -110(3) . . . 2_776 ?
O4 O2 P1 O1 59.2(13) 2_776 . . . ?
O1 O2 P1 O1 180.00(4) 2_776 . . . ?
O3 O2 P1 O1 -61.1(12) 2_776 . . . ?
W3 O2 P1 O1 179(3) . . . . ?
W4 O2 P1 O1 -51(3) . . . . ?
O4 O2 P1 O1 -120.8(13) 2_776 . . 2_776 ?
O3 O2 P1 O1 118.9(12) 2_776 . . 2_776 ?
W3 O2 P1 O1 -1(3) . . . 2_776 ?
W4 O2 P1 O1 129(3) . . . 2_776 ?
O4 O2 P1 O3 120.3(12) 2_776 . . 2_776 ?
O1 O2 P1 O3 -118.9(12) 2_776 . . 2_776 ?
W3 O2 P1 O3 -120(3) . . . 2_776 ?
W4 O2 P1 O3 11(3) . . . 2_776 ?
O4 O2 P1 O3 -59.7(12) 2_776 . . . ?
O1 O2 P1 O3 61.1(12) 2_776 . . . ?
O3 O2 P1 O3 179.998(3) 2_776 . . . ?
W3 O2 P1 O3 60(3) . . . . ?
W4 O2 P1 O3 -169(3) . . . . ?
W6 O4 P1 O2 -1(3) . . . 2_776 ?
W1 O4 P1 O2 -130(3) . . . 2_776 ?
O2 O4 P1 O2 180.00(3) 2_776 . . . ?
W6 O4 P1 O2 179(3) . . . . ?
W1 O4 P1 O2 50(3) . . . . ?
O2 O4 P1 O1 -58.3(12) 2_776 . . . ?
W6 O4 P1 O1 -59(3) . . . . ?
W1 O4 P1 O1 172(3) . . . . ?
O2 O4 P1 O1 121.7(12) 2_776 . . 2_776 ?
W6 O4 P1 O1 121(3) . . . 2_776 ?
W1 O4 P1 O1 -8(3) . . . 2_776 ?
O2 O4 P1 O3 -120.7(12) 2_776 . . 2_776 ?
W6 O4 P1 O3 -122(3) . . . 2_776 ?
W1 O4 P1 O3 110(3) . . . 2_776 ?
O2 O4 P1 O3 59.3(12) 2_776 . . . ?
W6 O4 P1 O3 58(3) . . . . ?
W1 O4 P1 O3 -70(3) . . . . ?
W2 O1 P1 O2 -120(3) 2_776 . . 2_776 ?
W1 O1 P1 O2 113(3) 2_776 . . 2_776 ?
W3 O1 P1 O2 -1(2) 2_776 . . 2_776 ?
O2 O1 P1 O2 180.00(5) 2_776 . . . ?
W2 O1 P1 O2 60(3) 2_776 . . . ?
W1 O1 P1 O2 -67(3) 2_776 . . . ?
W3 O1 P1 O2 179(2) 2_776 . . . ?
O2 O1 P1 O4 58.2(12) 2_776 . . . ?
W2 O1 P1 O4 -62(3) 2_776 . . . ?
W1 O1 P1 O4 171(3) 2_776 . . . ?
W3 O1 P1 O4 58(3) 2_776 . . . ?
O2 O1 P1 O4 -121.8(12) 2_776 . . 2_776 ?
W2 O1 P1 O4 118(3) 2_776 . . 2_776 ?
W1 O1 P1 O4 -9(3) 2_776 . . 2_776 ?
W3 O1 P1 O4 -122(3) 2_776 . . 2_776 ?
O2 O1 P1 O3 119.9(12) 2_776 . . 2_776 ?
W2 O1 P1 O3 0(3) 2_776 . . 2_776 ?
W1 O1 P1 O3 -127(3) 2_776 . . 2_776 ?
W3 O1 P1 O3 119(3) 2_776 . . 2_776 ?
O2 O1 P1 O3 -60.1(12) 2_776 . . . ?
W2 O1 P1 O3 -180(3) 2_776 . . . ?
W1 O1 P1 O3 53(3) 2_776 . . . ?
W3 O1 P1 O3 -61(3) 2_776 . . . ?
W5 O3 P1 O2 -119(3) 2_776 . . 2_776 ?
W4 O3 P1 O2 11(3) 2_776 . . 2_776 ?
W2 O3 P1 O2 121(2) . . . 2_776 ?
O2 O3 P1 O2 180.000(2) 2_776 . . . ?
W5 O3 P1 O2 61(3) 2_776 . . . ?
W4 O3 P1 O2 -169(3) 2_776 . . . ?
W2 O3 P1 O2 -59(2) . . . . ?
O2 O3 P1 O4 -58.7(12) 2_776 . . . ?
W5 O3 P1 O4 -178(3) 2_776 . . . ?
W4 O3 P1 O4 -48(3) 2_776 . . . ?
W2 O3 P1 O4 62(2) . . . . ?
O2 O3 P1 O4 121.3(12) 2_776 . . 2_776 ?
W5 O3 P1 O4 2(3) 2_776 . . 2_776 ?
W4 O3 P1 O4 132(3) 2_776 . . 2_776 ?
W2 O3 P1 O4 -118(2) . . . 2_776 ?
O2 O3 P1 O1 59.5(12) 2_776 . . . ?
W5 O3 P1 O1 -60(3) 2_776 . . . ?
W4 O3 P1 O1 70(3) 2_776 . . . ?
W2 O3 P1 O1 -180(2) . . . . ?
O2 O3 P1 O1 -120.5(12) 2_776 . . 2_776 ?
W5 O3 P1 O1 120(3) 2_776 . . 2_776 ?
W4 O3 P1 O1 -110(3) 2_776 . . 2_776 ?
W2 O3 P1 O1 0(2) . . . 2_776 ?
Er1 O41 P2 O43 134(4) . . . . ?
Er1 O41 P2 O42 -103(5) . . . . ?
Er1 O41 P2 C1 17(5) . . . . ?
C6 O43 P2 O41 -12(2) . . . . ?
C6 O43 P2 O42 -133.0(16) . . . . ?
C6 O43 P2 C1 109.3(16) . . . . ?
C3 O42 P2 O41 -174.0(17) . . . . ?
C3 O42 P2 O43 -48(2) . . . . ?
C3 O42 P2 C1 65.9(19) . . . . ?
Er1 O44 P3 O46 89(3) . . . . ?
Er1 O44 P3 O45 -151(3) . . . . ?
Er1 O44 P3 C2 -37(4) . . . . ?
C12 O46 P3 O44 158.5(19) . . . . ?
C12 O46 P3 O45 37(2) . . . . ?
C12 O46 P3 C2 -72(2) . . . . ?
C9 O45 P3 O44 -30(3) . . . . ?
C9 O45 P3 O46 89(2) . . . . ?
C9 O45 P3 C2 -154.4(16) . . . . ?
Er1 O47 P4 O49 108(6) . . . . ?
Er1 O47 P4 O48 -133(5) . . . . ?
Er1 O47 P4 C15 -12(6) . . . . ?
C20 O49 P4 O47 156(3) . . . . ?
C20 O49 P4 O48 30(3) . . . . ?
C20 O49 P4 C15 -81(3) . . . . ?
C17 O48 P4 O47 -172(2) . . . . ?
C17 O48 P4 O49 -48(3) . . . . ?
C17 O48 P4 C15 64(3) . . . . ?
C23 O51 P5 O50 -46(3) . . . . ?
C23 O51 P5 C16 83(2) . . . . ?
C23 O51 P5 O52 -160(2) . . . . ?
Er1 O50 P5 O51 141(4) . . . . ?
Er1 O50 P5 C16 11(5) . . . . ?
Er1 O50 P5 O52 -108(4) . . . . ?
C26 O52 P5 O51 -36(2) . . . . ?
C26 O52 P5 O50 -150(2) . . . . ?
C26 O52 P5 C16 87.2(19) . . . . ?
C34 O55 P6 O53 85(3) . . . . ?
C34 O55 P6 O54 -166(3) . . . . ?
C34 O55 P6 C29 -48(4) . . . . ?
Er1 O53 P6 O55 157.2(18) . . . . ?
Er1 O53 P6 O54 45(3) . . . . ?
Er1 O53 P6 C29 -66(3) . . . . ?
C31 O54 P6 O55 51(2) . . . . ?
C31 O54 P6 O53 169.3(13) . . . . ?
C31 O54 P6 C29 -74.7(15) . . . . ?
C37 O57 P7 O56 -55(3) . . . . ?
C37 O57 P7 O58 68(3) . . . . ?
C37 O57 P7 C30 -174(2) . . . . ?
Er1 O56 P7 O57 -153(4) . . . . ?
Er1 O56 P7 O58 90(4) . . . . ?
Er1 O56 P7 C30 -37(5) . . . . ?
C40 O58 P7 O57 50(2) . . . . ?
C40 O58 P7 O56 168.5(18) . . . . ?
C40 O58 P7 C30 -65(2) . . . . ?
O1A O4A P1A O1A 180.00(4) 2_677 . . . ?
O2A O4A P1A O1A -59.7(12) 2_677 . . . ?
W8 O4A P1A O1A -171(2) 2_677 . . . ?
W10 O4A P1A O1A 64(3) . . . . ?
W11 O4A P1A O1A -49(2) . . . . ?
O2A O4A P1A O1A 120.3(12) 2_677 . . 2_677 ?
W8 O4A P1A O1A 9(2) 2_677 . . 2_677 ?
W10 O4A P1A O1A -116(3) . . . 2_677 ?
W11 O4A P1A O1A 131(2) . . . 2_677 ?
O1A O4A P1A O3A -59.8(12) 2_677 . . . ?
O2A O4A P1A O3A 60.5(12) 2_677 . . . ?
W8 O4A P1A O3A -51(3) 2_677 . . . ?
W10 O4A P1A O3A -175(2) . . . . ?
W11 O4A P1A O3A 71(2) . . . . ?
O1A O4A P1A O3A 120.2(12) 2_677 . . 2_677 ?
O2A O4A P1A O3A -119.5(12) 2_677 . . 2_677 ?
W8 O4A P1A O3A 129(3) 2_677 . . 2_677 ?
W10 O4A P1A O3A 5(2) . . . 2_677 ?
W11 O4A P1A O3A -109(2) . . . 2_677 ?
O1A O4A P1A O2A 59.7(12) 2_677 . . . ?
O2A O4A P1A O2A 180.00(3) 2_677 . . . ?
W8 O4A P1A O2A 69(3) 2_677 . . . ?
W10 O4A P1A O2A -56(3) . . . . ?
W11 O4A P1A O2A -169(2) . . . . ?
O1A O4A P1A O2A -120.3(12) 2_677 . . 2_677 ?
W8 O4A P1A O2A -111(3) 2_677 . . 2_677 ?
W10 O4A P1A O2A 124(3) . . . 2_677 ?
W11 O4A P1A O2A 11(2) . . . 2_677 ?
W7 O1A P1A O4A -125(3) . . . 2_677 ?
W8 O1A P1A O4A 8(2) . . . 2_677 ?
O4A O1A P1A O4A 180.00(5) 2_677 . . . ?
W7 O1A P1A O4A 55(3) . . . . ?
W8 O1A P1A O4A -172(2) . . . . ?
O4A O1A P1A O3A 59.7(12) 2_677 . . . ?
W7 O1A P1A O3A -65(3) . . . . ?
W8 O1A P1A O3A 68(2) . . . . ?
O4A O1A P1A O3A -120.3(12) 2_677 . . 2_677 ?
W7 O1A P1A O3A 115(3) . . . 2_677 ?
W8 O1A P1A O3A -112(2) . . . 2_677 ?
O4A O1A P1A O2A -59.5(12) 2_677 . . . ?
W7 O1A P1A O2A 175(3) . . . . ?
W8 O1A P1A O2A -51(2) . . . . ?
O4A O1A P1A O2A 120.5(12) 2_677 . . 2_677 ?
W7 O1A P1A O2A -5(3) . . . 2_677 ?
W8 O1A P1A O2A 129(2) . . . 2_677 ?
W9 O3A P1A O4A -130(3) 2_677 . . 2_677 ?
W10 O3A P1A O4A 5(2) 2_677 . . 2_677 ?
W9 O3A P1A O4A 50(3) 2_677 . . . ?
W10 O3A P1A O4A -175(2) 2_677 . . . ?
W9 O3A P1A O1A 171(3) 2_677 . . . ?
W10 O3A P1A O1A -55(3) 2_677 . . . ?
W9 O3A P1A O1A -9(3) 2_677 . . 2_677 ?
W10 O3A P1A O1A 125(3) 2_677 . . 2_677 ?
W9 O3A P1A O2A -70(3) 2_677 . . . ?
W10 O3A P1A O2A 65(3) 2_677 . . . ?
W9 O3A P1A O2A 110(3) 2_677 . . 2_677 ?
W10 O3A P1A O2A -115(3) 2_677 . . 2_677 ?
W12 O2A P1A O4A -129(3) 2_677 . . 2_677 ?
W11 O2A P1A O4A 11(2) 2_677 . . 2_677 ?
O4A O2A P1A O4A 180.00(2) 2_677 . . . ?
W12 O2A P1A O4A 51(3) 2_677 . . . ?
W11 O2A P1A O4A -169(2) 2_677 . . . ?
O4A O2A P1A O1A 59.3(12) 2_677 . . . ?
W12 O2A P1A O1A -70(3) 2_677 . . . ?
W11 O2A P1A O1A 71(3) 2_677 . . . ?
O4A O2A P1A O1A -120.7(12) 2_677 . . 2_677 ?
W12 O2A P1A O1A 110(3) 2_677 . . 2_677 ?
W11 O2A P1A O1A -109(3) 2_677 . . 2_677 ?
O4A O2A P1A O3A -60.2(12) 2_677 . . . ?
W12 O2A P1A O3A 170(3) 2_677 . . . ?
W11 O2A P1A O3A -49(3) 2_677 . . . ?
O4A O2A P1A O3A 119.8(12) 2_677 . . 2_677 ?
W12 O2A P1A O3A -10(3) 2_677 . . 2_677 ?
W11 O2A P1A O3A 131(3) 2_677 . . 2_677 ?
O41 P2 C1 C2 -45.4(15) . . . . ?
O43 P2 C1 C2 -169.6(7) . . . . ?
O42 P2 C1 C2 72.6(12) . . . . ?
P2 C1 C2 P3 80.2(8) . . . . ?
O44 P3 C2 C1 -43.2(16) . . . . ?
O46 P3 C2 C1 -166.9(10) . . . . ?
O45 P3 C2 C1 77.6(9) . . . . ?
P2 O42 C3 C5 -134.6(13) . . . . ?
P2 O42 C3 C4 103.0(16) . . . . ?
P2 O43 C6 C8 -103.2(15) . . . . ?
P2 O43 C6 C7 134.3(13) . . . . ?
P3 O45 C9 C10 -122.8(16) . . . . ?
P3 O45 C9 C11 116.1(17) . . . . ?
P3 O46 C12 C13 -129.6(16) . . . . ?
P3 O46 C12 C14 108.5(18) . . . . ?
O47 P4 C15 C16 -53.3(19) . . . . ?
O49 P4 C15 C16 -175.9(8) . . . . ?
O48 P4 C15 C16 73.8(11) . . . . ?
P4 C15 C16 P5 93.1(8) . . . . ?
O51 P5 C16 C15 177.2(12) . . . . ?
O50 P5 C16 C15 -57.2(17) . . . . ?
O52 P5 C16 C15 62.3(11) . . . . ?
P4 O48 C17 C19 142(2) . . . . ?
P4 O48 C17 C18 -91(2) . . . . ?
P4 O49 C20 C21 -178(2) . . . . ?
P4 O49 C20 C22 56(3) . . . . ?
O49 C20 C22 O10 172.2(17) . . . 2_776 ?
C21 C20 C22 O10 48.3(12) . . . 2_776 ?
O49 C20 C22 W3 114.0(15) . . . 2_776 ?
C21 C20 C22 W3 -9.8(8) . . . 2_776 ?
P5 O51 C23 C25 -147(2) . . . . ?
P5 O51 C23 C24 87(3) . . . . ?
P5 O52 C26 C27 120.9(15) . . . . ?
P5 O52 C26 C28 -115.8(16) . . . . ?
O55 P6 C29 C30 132.7(13) . . . . ?
O53 P6 C29 C30 -1.3(14) . . . . ?
O54 P6 C29 C30 -109.8(9) . . . . ?
P6 C29 C30 P7 74.8(7) . . . . ?
O57 P7 C30 C29 54.6(14) . . . . ?
O56 P7 C30 C29 -62.6(17) . . . . ?
O58 P7 C30 C29 168.9(10) . . . . ?
P6 O54 C31 C33 140.3(10) . . . . ?
P6 O54 C31 C32 -95.8(12) . . . . ?
P6 O55 C34 C35 -16(3) . . . . ?
P6 O55 C34 C36 -152(3) . . . . ?
P7 O57 C37 C38 -138(2) . . . . ?
P7 O57 C37 C39 -11(3) . . . . ?
P7 O58 C40 C41 116.6(16) . . . . ?
P7 O58 C40 C42 -120.6(15) . . . . ?

loop_
_platon_squeeze_void_nr
_platon_squeeze_void_average_x
_platon_squeeze_void_average_y
_platon_squeeze_void_average_z
_platon_squeeze_void_volume
_platon_squeeze_void_count_electrons
1 0.021 0.107 0.924 40.9 0.1
2 0.500 0.795 0.795 792.3 66.3
3 0.031 0.512 0.054 9.2 0.3
4 -0.031 0.488 0.946 9.2 1.3
5 -0.021 0.892 0.076 40.9 2.4
6 0.230 0.317 0.389 8.8 0.1
7 0.770 0.683 0.611 8.8 -0.7
